data_4033948
loop_
_publ_author_name
'Sun, Zhe'
'Mio, Tatsuru'
'Ikemoto, Koki'
'Sato, Sota'
'Isobe, Hiroyuki'

_publ_section_title
;
 Synthesis, Structures, and Assembly of Geodesic Phenine Frameworks with
 Isoreticular Networks of [ n]Cyclo- para-phenylenes.
;
_journal_issue 6
_journal_name_full 'The Journal of organic chemistry'
_journal_page_first 3500
_journal_page_last 3507
_journal_paper_doi 10.1021/acs.joc.9b00085
_journal_volume 84
_journal_year 2019
_chemical_formula_moiety 'C156 H162, (C2 H4 Cl2)12'
_chemical_formula_sum 'C180 H210 Cl24'
_chemical_formula_weight 3224.27
_space_group_crystal_system monoclinic
_space_group_IT_number 11
_space_group_name_Hall '-P 2yb'
_space_group_name_H-M_alt 'P 1 21/m 1'
_atom_sites_solution_hydrogens geom
_atom_sites_solution_primary direct
_audit_creation_method SHELXL-2018/3
_cell_angle_alpha 90
_cell_angle_beta 119.64(3)
_cell_angle_gamma 90
_cell_formula_units_Z 2
_cell_length_a 18.830(4)
_cell_length_b 32.960(7)
_cell_length_c 18.840(4)
_cell_measurement_reflns_used 25619
_cell_measurement_temperature 100(2)
_cell_measurement_theta_max 30.799
_cell_measurement_theta_min 1.661
_cell_volume 10163(5)
_computing_cell_refinement 'XDS (Kabsch, 2010)'
_computing_data_collection 'SPring-8 BSS'
_computing_data_reduction 'XDS (Kabsch, 2010)'
_computing_molecular_graphics 'Yadokari-XG 2009 (Wakita Nemoto et al., 2009)'
_computing_publication_material 'Yadokari-XG 2009 (Wakita Nemoto et al., 2009)'
_computing_structure_refinement 'SHELXL-2017/1 (Sheldrick, 2017)'
_computing_structure_solution 'SHELXT-2017/1 (Sheldrick, 2017)'
_diffrn_ambient_temperature 100(2)
_diffrn_measured_fraction_theta_full 0.996
_diffrn_measured_fraction_theta_max 0.996
_diffrn_measurement_device_type 'CCD MX225HE (Rayonix)'
_diffrn_measurement_method 'oscillation method, \w scans'
_diffrn_radiation_type synchrotron
_diffrn_radiation_wavelength 0.85000
_diffrn_reflns_av_R_equivalents 0.0381
_diffrn_reflns_av_unetI/netI 0.0213
_diffrn_reflns_Laue_measured_fraction_full 0.996
_diffrn_reflns_Laue_measured_fraction_max 0.996
_diffrn_reflns_limit_h_max 22
_diffrn_reflns_limit_h_min -22
_diffrn_reflns_limit_k_max 39
_diffrn_reflns_limit_k_min -39
_diffrn_reflns_limit_l_max 22
_diffrn_reflns_limit_l_min -22
_diffrn_reflns_number 160768
_diffrn_reflns_point_group_measured_fraction_full 0.996
_diffrn_reflns_point_group_measured_fraction_max 0.996
_diffrn_reflns_theta_full 30.664
_diffrn_reflns_theta_max 30.799
_diffrn_reflns_theta_min 0.739
_diffrn_source 'SPring-8 BL38B1 bending magnet beamline'
_exptl_absorpt_coefficient_mu 0.593
_exptl_absorpt_correction_T_max 1.000
_exptl_absorpt_correction_T_min 0.928
_exptl_absorpt_correction_type multi-scan
_exptl_absorpt_process_details 'XDS (Kabsch, 2010)'
_exptl_crystal_colour colorless
_exptl_crystal_density_diffrn 1.054
_exptl_crystal_description rod
_exptl_crystal_F_000 3396
_exptl_crystal_size_max 0.100
_exptl_crystal_size_mid 0.030
_exptl_crystal_size_min 0.030
_refine_diff_density_max 0.688
_refine_diff_density_min -0.633
_refine_diff_density_rms 0.119
_refine_ls_extinction_method none
_refine_ls_goodness_of_fit_ref 1.898
_refine_ls_hydrogen_treatment constr
_refine_ls_matrix_type full
_refine_ls_number_parameters 1704
_refine_ls_number_reflns 18893
_refine_ls_number_restraints 1279
_refine_ls_restrained_S_all 1.960
_refine_ls_R_factor_all 0.1496
_refine_ls_R_factor_gt 0.1387
_refine_ls_shift/su_max 0.001
_refine_ls_shift/su_mean 0.000
_refine_ls_structure_factor_coef Fsqd
_refine_ls_weighting_details 'w=1/[\s^2^(Fo^2^)+(0.2000P)^2^] where P=(Fo^2^+2Fc^2^)/3'
_refine_ls_weighting_scheme calc
_refine_ls_wR_factor_gt 0.3864
_refine_ls_wR_factor_ref 0.4040
_reflns_Friedel_coverage 0.000
_reflns_number_gt 15656
_reflns_number_total 18893
_reflns_threshold_expression 'I > 2\s(I)'
_cod_data_source_file jo9b00085_si_002.cif
_cod_data_source_block p21m
_cod_original_cell_volume 10163(4)
_cod_original_sg_symbol_H-M 'P 21/m'
_cod_database_code 4033948
_shelx_shelxl_version_number 2018/3
_shelx_space_group_comment
;
The symmetry employed for this shelxl refinement is uniquely defined
by the following loop, which should always be used as a source of
symmetry information in preference to the above space-group names.
They are only intended as comments.
;
_shelx_estimated_absorpt_t_min 0.943
_shelx_estimated_absorpt_t_max 0.982

loop_
_space_group_symop_operation_xyz
'x, y, z'
'-x, y+1/2, -z'
'-x, -y, -z'
'x, -y-1/2, z'

loop_
_atom_site_label
_atom_site_type_symbol
_atom_site_fract_x
_atom_site_fract_y
_atom_site_fract_z
_atom_site_U_iso_or_equiv
_atom_site_adp_type
_atom_site_occupancy
_atom_site_site_symmetry_order
_atom_site_calc_flag
_atom_site_refinement_flags_posn
_atom_site_refinement_flags_adp
_atom_site_refinement_flags_occupancy
_atom_site_disorder_assembly
_atom_site_disorder_group
C1 C 0.87052(14) 0.17467(6) 0.83093(15) 0.0585(5) Uani 1 1 d . . . . .
C2 C 0.89193(16) 0.13836(7) 0.87488(17) 0.0659(6) Uani 1 1 d . . . . .
H2 H 0.905194 0.138353 0.930523 0.079 Uiso 1 1 calc R U . . .
C3 C 0.8940(2) 0.10199(7) 0.83767(19) 0.0779(7) Uani 1 1 d . . . . .
C4 C 0.87122(18) 0.10243(7) 0.75611(18) 0.0720(7) Uani 1 1 d . . . . .
H4 H 0.870409 0.077575 0.730169 0.086 Uiso 1 1 calc R U . . .
C5 C 0.84910(14) 0.13832(6) 0.70980(16) 0.0620(6) Uani 1 1 d . . . . .
C6 C 0.85207(14) 0.17414(6) 0.75033(15) 0.0580(5) Uani 1 1 d . . . . .
H6 H 0.841008 0.199093 0.721507 0.070 Uiso 1 1 calc R U . . .
C7 C 0.81960(14) 0.13942(7) 0.62056(16) 0.0644(6) Uani 1 1 d . . . . .
C8 C 0.83732(19) 0.10869(8) 0.58081(19) 0.0818(8) Uani 1 1 d . . . . .
H8 H 0.870246 0.086451 0.611568 0.098 Uiso 1 1 calc R U . . .
C9 C 0.8077(2) 0.10998(11) 0.4969(2) 0.0985(11) Uani 1 1 d D . . . .
C10 C 0.7624(2) 0.14361(10) 0.45317(19) 0.0886(9) Uani 1 1 d . . . . .
H10 H 0.742518 0.145052 0.396035 0.106 Uiso 1 1 calc DR U . . .
C11 C 0.74591(15) 0.17505(7) 0.49183(16) 0.0672(6) Uani 1 1 d . . . . .
C12 C 0.77239(14) 0.17167(7) 0.57437(15) 0.0634(6) Uani 1 1 d . . . . .
H12 H 0.757690 0.192170 0.600176 0.076 Uiso 1 1 calc R U . . .
C13 C 0.7388(2) 0.250000 0.4848(2) 0.0678(8) Uani 1 2 d S T P . .
H13 H 0.789322 0.250000 0.534580 0.081 Uiso 1 2 calc R U P . .
C14 C 0.70311(15) 0.21331(7) 0.44962(16) 0.0651(6) Uani 1 1 d . . . . .
C15 C 0.62656(14) 0.21368(7) 0.37893(16) 0.0640(6) Uani 1 1 d . . . . .
H15 H 0.601819 0.188694 0.353673 0.077 Uiso 1 1 calc R U . . .
C16 C 0.58562(19) 0.250000 0.3446(2) 0.0606(7) Uani 1 2 d S T P . .
C17 C 0.49656(18) 0.250000 0.2818(2) 0.0593(7) Uani 1 2 d S T P . .
C18 C 0.45270(14) 0.28628(7) 0.25666(16) 0.0616(6) Uani 1 1 d . . . . .
H18 H 0.481539 0.311296 0.271102 0.074 Uiso 1 1 calc R U . . .
C19 C 0.36740(14) 0.28672(7) 0.21072(16) 0.0626(6) Uani 1 1 d . . . . .
C20 C 0.32582(19) 0.250000 0.1881(2) 0.0635(8) Uani 1 2 d S T P . .
H20 H 0.267868 0.249999 0.156645 0.076 Uiso 1 2 calc R U P . .
C21 C 0.32149(14) 0.32527(7) 0.19709(17) 0.0652(6) Uani 1 1 d . . . . .
C22 C 0.33650(15) 0.36026(8) 0.16595(18) 0.0731(7) Uani 1 1 d . . . . .
H22 H 0.377535 0.360136 0.150560 0.088 Uiso 1 1 calc R U . . .
C23 C 0.29256(18) 0.39542(8) 0.1569(2) 0.0820(8) Uani 1 1 d . . . . .
C24 C 0.23581(17) 0.39560(8) 0.18428(19) 0.0750(7) Uani 1 1 d . . . . .
H24 H 0.207315 0.420011 0.180490 0.090 Uiso 1 1 calc R U . . .
C25 C 0.21960(15) 0.36134(7) 0.21682(16) 0.0670(6) Uani 1 1 d . . . . .
C26 C 0.26207(16) 0.32619(7) 0.22039(18) 0.0690(6) Uani 1 1 d . . . . .
H26 H 0.250025 0.301899 0.239478 0.083 Uiso 1 1 calc R U . . .
C28 C 0.1105(3) 0.39320(10) 0.2400(3) 0.1075(13) Uani 1 1 d . . . . .
H171 H 0.110871 0.416418 0.210346 0.129 Uiso 1 1 calc R U . . .
C29 C 0.0584(3) 0.39266(12) 0.2729(3) 0.1187(15) Uani 1 1 d D U . . .
C30 C 0.0570(3) 0.35805(10) 0.3145(3) 0.1029(12) Uani 1 1 d . . . . .
H30 H 0.022049 0.357219 0.337426 0.123 Uiso 1 1 calc R U . . .
C27 C 0.16172(17) 0.36110(7) 0.24924(17) 0.0713(6) Uani 1 1 d . . . . .
C31 C 0.10506(17) 0.32516(7) 0.32294(16) 0.0691(6) Uani 1 1 d . . . . .
C32 C 0.15618(16) 0.32729(7) 0.29027(15) 0.0636(6) Uani 1 1 d . . . . .
H32 H 0.189404 0.304447 0.296094 0.076 Uiso 1 1 calc R U . A -1
C34 C 0.0999(2) 0.250000 0.3263(2) 0.0670(8) Uani 1 2 d S T P . .
H34 H 0.095837 0.250000 0.273972 0.080 Uiso 1 2 calc R U P . .
C35 C 0.10275(16) 0.28673(7) 0.36321(15) 0.0635(6) Uani 1 1 d . . . . .
C36 C 0.11134(15) 0.28638(6) 0.44137(15) 0.0610(6) Uani 1 1 d . . . . .
H36 H 0.112075 0.311381 0.466821 0.073 Uiso 1 1 calc R U . . .
C37 C 0.11886(18) 0.250000 0.48285(19) 0.0551(7) Uani 1 2 d S T P . .
C38 C 0.14513(17) 0.250000 0.57116(19) 0.0530(6) Uani 1 2 d S T P . .
C39 C 0.16489(13) 0.21370(6) 0.61635(14) 0.0535(5) Uani 1 1 d . . . . .
H39 H 0.150561 0.188599 0.587820 0.064 Uiso 1 1 calc DR U . . .
C40 C 0.20463(13) 0.21323(5) 0.70126(14) 0.0537(5) Uani 1 1 d . . . . .
C41 C 0.22361(18) 0.250000 0.74301(19) 0.0539(6) Uani 1 2 d S T P . .
H41 H 0.249954 0.250000 0.800959 0.065 Uiso 1 2 calc R U P . .
C42 C 0.23713(14) 0.17455(6) 0.74610(14) 0.0550(5) Uani 1 1 d . . . . .
C43 C 0.31860(13) 0.17405(6) 0.80684(14) 0.0568(5) Uani 1 1 d . . . . .
H43 H 0.348297 0.198812 0.822413 0.068 Uiso 1 1 calc R U . . .
C44 C 0.35805(14) 0.13822(5) 0.84561(14) 0.0553(5) Uani 1 1 d . . . . .
C45 C 0.31072(15) 0.10289(6) 0.82536(16) 0.0622(6) Uani 1 1 d . . . . .
H45 H 0.335766 0.078216 0.852106 0.075 Uiso 1 1 calc R U . . .
C46 C 0.22824(15) 0.10285(6) 0.76732(16) 0.0643(6) Uani 1 1 d . . . . .
C47 C 0.19276(14) 0.13894(6) 0.72636(14) 0.0585(5) Uani 1 1 d . . . . .
H47 H 0.137228 0.139008 0.684244 0.070 Uiso 1 1 calc DR U . . .
C48 C 0.44771(14) 0.13855(6) 0.90344(14) 0.0566(5) Uani 1 1 d . . . . .
C49 C 0.49357(13) 0.17261(6) 0.90800(15) 0.0566(5) Uani 1 1 d . . . . .
H49 H 0.466290 0.195239 0.874182 0.068 Uiso 1 1 calc R U . . .
C50 C 0.57729(13) 0.17491(6) 0.95975(15) 0.0564(5) Uani 1 1 d . . . . .
C51 C 0.61759(15) 0.14106(7) 1.00687(18) 0.0694(6) Uani 1 1 d . . . . .
H272 H 0.675243 0.141758 1.041092 0.083 Uiso 1 1 calc DR U . . .
C52 C 0.57465(17) 0.10622(7) 1.0045(2) 0.0772(7) Uani 1 1 d . . . . .
C53 C 0.49006(16) 0.10576(7) 0.95284(18) 0.0716(7) Uani 1 1 d . . . . .
H53 H 0.460346 0.082175 0.951345 0.086 Uiso 1 1 calc R U . . .
C54 C 0.58467(18) 0.250000 0.9644(2) 0.0572(7) Uani 1 2 d S T P . .
H54 H 0.535762 0.250000 0.967337 0.069 Uiso 1 2 calc R U P . .
C55 C 0.61966(13) 0.21321(6) 0.96223(14) 0.0553(5) Uani 1 1 d . . . . .
C56 C 0.69033(13) 0.21371(6) 0.95594(14) 0.0551(5) Uani 1 1 d . . . . .
H56 H 0.715642 0.188717 0.956308 0.066 Uiso 1 1 calc R U . . .
C57 C 0.72509(17) 0.250000 0.94908(18) 0.0534(6) Uani 1 2 d S T P . .
C58 C 0.78787(17) 0.250000 0.92326(18) 0.0521(6) Uani 1 2 d S T P . .
C59 C 0.81380(13) 0.21363(6) 0.90431(14) 0.0555(5) Uani 1 1 d . . . . .
H59 H 0.799775 0.188532 0.918992 0.067 Uiso 1 1 calc R U . . .
C60 C 0.85935(13) 0.21343(6) 0.86470(14) 0.0557(5) Uani 1 1 d . . . . .
C61 C 0.88219(18) 0.250000 0.84525(19) 0.0558(7) Uani 1 2 d S T P . .
H61 H 0.913667 0.250001 0.818449 0.067 Uiso 1 2 calc DR U P . .
C62 C 0.9194(3) 0.06264(9) 0.8872(2) 0.1080(12) Uani 1 1 d D . . . .
C63 C 1.0019(6) 0.0667(3) 0.9611(9) 0.143(5) Uani 0.504(10) 1 d D . P B 2
H63F H 1.000269 0.087851 0.996905 0.214 Uiso 0.504(10) 1 calc R U P B 2
H63E H 1.041899 0.074158 0.944448 0.214 Uiso 0.504(10) 1 calc R U P B 2
H63D H 1.017663 0.040841 0.990561 0.214 Uiso 0.504(10) 1 calc R U P B 2
C63A C 0.9499(12) 0.0673(3) 0.9734(6) 0.142(6) Uani 0.496(10) 1 d D . P B 1
H63A H 0.906072 0.077383 0.982491 0.213 Uiso 0.496(10) 1 calc R U P B 1
H63C H 0.995247 0.086747 0.995810 0.213 Uiso 0.496(10) 1 calc R U P B 1
H63B H 0.969170 0.041054 1.000589 0.213 Uiso 0.496(10) 1 calc R U P B 1
C64 C 0.8560(6) 0.0578(2) 0.9254(6) 0.111(3) Uani 0.504(10) 1 d D . P B 2
H64F H 0.870813 0.033519 0.959940 0.166 Uiso 0.504(10) 1 calc R U P B 2
H64E H 0.799681 0.055136 0.880436 0.166 Uiso 0.504(10) 1 calc R U P B 2
H64D H 0.860414 0.081762 0.958012 0.166 Uiso 0.504(10) 1 calc R U P B 2
C64A C 0.8581(7) 0.0299(3) 0.8419(8) 0.115(4) Uani 0.496(10) 1 d D . P B 1
H69B H 0.845881 0.029388 0.784887 0.173 Uiso 0.496(10) 1 calc R U P B 1
H64C H 0.807890 0.035229 0.843710 0.173 Uiso 0.496(10) 1 calc R U P B 1
H64A H 0.880630 0.003555 0.867343 0.173 Uiso 0.496(10) 1 calc R U P B 1
C65 C 0.8979(12) 0.0238(3) 0.8371(8) 0.154(6) Uani 0.504(10) 1 d D . P B 2
H65D H 0.938284 0.018965 0.819513 0.231 Uiso 0.504(10) 1 calc R U P B 2
H65F H 0.843518 0.026437 0.789020 0.231 Uiso 0.504(10) 1 calc R U P B 2
H65E H 0.898235 0.000905 0.870477 0.231 Uiso 0.504(10) 1 calc R U P B 2
C65A C 1.0034(5) 0.04818(18) 0.8830(5) 0.097(3) Uani 0.496(10) 1 d D . P B 1
H65C H 1.041706 0.070961 0.899003 0.145 Uiso 0.496(10) 1 calc R U P B 1
H65A H 0.987474 0.039814 0.827181 0.145 Uiso 0.496(10) 1 calc R U P B 1
H65B H 1.029619 0.025387 0.920384 0.145 Uiso 0.496(10) 1 calc R U P B 1
C69 C 0.8251(4) 0.07354(15) 0.4558(3) 0.1391(18) Uani 1 1 d D U . . .
C70 C 0.9125(5) 0.0655(4) 0.4936(5) 0.151(4) Uani 0.660(9) 1 d D U P C 1
H70E H 0.932877 0.055675 0.549439 0.227 Uiso 0.660(9) 1 calc R U P C 1
H70D H 0.941111 0.090578 0.494895 0.227 Uiso 0.660(9) 1 calc R U P C 1
H70F H 0.922187 0.044908 0.461849 0.227 Uiso 0.660(9) 1 calc R U P C 1
C70A C 0.8639(16) 0.0387(5) 0.5093(9) 0.149(5) Uani 0.340(9) 1 d D U P C 2
H70B H 0.825682 0.026465 0.524253 0.223 Uiso 0.340(9) 1 calc R U P C 2
H70C H 0.913090 0.047654 0.558764 0.223 Uiso 0.340(9) 1 calc R U P C 2
H70A H 0.878927 0.018572 0.480674 0.223 Uiso 0.340(9) 1 calc R U P C 2
C71 C 0.7917(8) 0.0326(2) 0.4740(6) 0.156(4) Uani 0.660(9) 1 d D U P C 1
H71E H 0.807447 0.009457 0.452011 0.234 Uiso 0.660(9) 1 calc R U P C 1
H71D H 0.732065 0.033822 0.448073 0.234 Uiso 0.660(9) 1 calc R U P C 1
H71F H 0.815259 0.029285 0.533113 0.234 Uiso 0.660(9) 1 calc R U P C 1
C71A C 0.7542(14) 0.0638(6) 0.3778(12) 0.183(7) Uani 0.340(9) 1 d D U P C 2
H71A H 0.732078 0.088667 0.345956 0.275 Uiso 0.340(9) 1 calc R U P C 2
H71B H 0.770094 0.044999 0.347766 0.275 Uiso 0.340(9) 1 calc R U P C 2
H71C H 0.712430 0.051002 0.387058 0.275 Uiso 0.340(9) 1 calc R U P C 2
C72 C 0.7929(6) 0.0800(3) 0.3662(4) 0.122(3) Uani 0.660(9) 1 d D U P C 1
H72E H 0.800014 0.055083 0.341962 0.183 Uiso 0.660(9) 1 calc R U P C 1
H72F H 0.822932 0.102196 0.358347 0.183 Uiso 0.660(9) 1 calc R U P C 1
H72D H 0.734723 0.086880 0.339759 0.183 Uiso 0.660(9) 1 calc R U P C 1
C72A C 0.8955(10) 0.0986(5) 0.4551(11) 0.164(6) Uani 0.340(9) 1 d D U P C 2
H72A H 0.939271 0.103079 0.511374 0.246 Uiso 0.340(9) 1 calc R U P C 2
H72C H 0.917059 0.083672 0.424962 0.246 Uiso 0.340(9) 1 calc R U P C 2
H72B H 0.874044 0.124880 0.428639 0.246 Uiso 0.340(9) 1 calc R U P C 2
C76 C 0.3081(3) 0.43423(11) 0.1206(4) 0.1253(17) Uani 1 1 d D U . . .
C77 C 0.300(2) 0.4203(5) 0.0365(13) 0.185(12) Uani 0.314(11) 1 d D . P D 2
H77D H 0.336742 0.397150 0.045975 0.278 Uiso 0.314(11) 1 calc R U P D 2
H77E H 0.243853 0.412295 -0.001289 0.278 Uiso 0.314(11) 1 calc R U P D 2
H77F H 0.315882 0.442769 0.012911 0.278 Uiso 0.314(11) 1 calc R U P D 2
C77A C 0.3666(8) 0.4295(3) 0.0904(11) 0.160(5) Uani 0.686(11) 1 d D U P D 1
H77C H 0.339239 0.416480 0.036584 0.241 Uiso 0.686(11) 1 calc R U P D 1
H77A H 0.412587 0.412579 0.128593 0.241 Uiso 0.686(11) 1 calc R U P D 1
H77B H 0.386939 0.456204 0.086015 0.241 Uiso 0.686(11) 1 calc R U P D 1
C78 C 0.4037(9) 0.4414(5) 0.1730(17) 0.164(10) Uani 0.314(11) 1 d D . P D 2
H78D H 0.419070 0.464354 0.150464 0.246 Uiso 0.314(11) 1 calc R U P D 2
H78F H 0.432433 0.416951 0.171330 0.246 Uiso 0.314(11) 1 calc R U P D 2
H78E H 0.418549 0.447267 0.229715 0.246 Uiso 0.314(11) 1 calc R U P D 2
C78A C 0.3312(5) 0.46953(16) 0.1835(7) 0.148(4) Uani 0.686(11) 1 d D U P D 1
H78B H 0.384408 0.463889 0.231555 0.221 Uiso 0.686(11) 1 calc R U P D 1
H78C H 0.289600 0.471802 0.200201 0.221 Uiso 0.686(11) 1 calc R U P D 1
H78A H 0.334065 0.495042 0.158378 0.221 Uiso 0.686(11) 1 calc R U P D 1
C79 C 0.2564(12) 0.4679(4) 0.1108(16) 0.139(7) Uani 0.314(11) 1 d D . P D 2
H79E H 0.271112 0.490881 0.087553 0.208 Uiso 0.314(11) 1 calc R U P D 2
H79D H 0.199345 0.460407 0.074134 0.208 Uiso 0.314(11) 1 calc R U P D 2
H79F H 0.263391 0.475692 0.164138 0.208 Uiso 0.314(11) 1 calc R U P D 2
C79A C 0.2253(5) 0.4480(3) 0.0473(6) 0.127(3) Uani 0.686(11) 1 d D U P D 1
H79A H 0.234351 0.471463 0.020696 0.191 Uiso 0.686(11) 1 calc R U P D 1
H79C H 0.187684 0.455636 0.066951 0.191 Uiso 0.686(11) 1 calc R U P D 1
H79B H 0.201616 0.425754 0.007988 0.191 Uiso 0.686(11) 1 calc R U P D 1
C83 C -0.0115(11) 0.4235(6) 0.2488(13) 0.144(5) Uani 0.366(11) 1 d D U P E 1
C83A C 0.0099(7) 0.4324(3) 0.2651(7) 0.138(3) Uani 0.634(11) 1 d D U P E 2
C84 C -0.0094(19) 0.4553(7) 0.1919(18) 0.197(10) Uani 0.366(11) 1 d D U P E 1
H84E H 0.047378 0.462758 0.210061 0.296 Uiso 0.366(11) 1 calc R U P E 1
H84D H -0.034617 0.444321 0.136351 0.296 Uiso 0.366(11) 1 calc R U P E 1
H84F H -0.039715 0.479327 0.192527 0.296 Uiso 0.366(11) 1 calc R U P E 1
C84A C -0.0462(5) 0.4416(3) 0.1724(6) 0.130(3) Uani 0.634(11) 1 d D U P E 2
H84B H -0.013691 0.440908 0.144876 0.196 Uiso 0.634(11) 1 calc R U P E 2
H84A H -0.070800 0.468508 0.165870 0.196 Uiso 0.634(11) 1 calc R U P E 2
H84C H -0.089528 0.421091 0.148296 0.196 Uiso 0.634(11) 1 calc R U P E 2
C85 C 0.0266(19) 0.4427(5) 0.3342(13) 0.189(8) Uani 0.366(11) 1 d D U P E 1
H85F H 0.026286 0.422871 0.372897 0.284 Uiso 0.366(11) 1 calc R U P E 1
H85E H 0.082936 0.450794 0.351833 0.284 Uiso 0.366(11) 1 calc R U P E 1
H85D H -0.005276 0.466560 0.332365 0.284 Uiso 0.366(11) 1 calc R U P E 1
C85A C 0.0658(7) 0.4684(2) 0.3057(6) 0.158(4) Uani 0.634(11) 1 d D U P E 2
H85B H 0.033211 0.491724 0.304951 0.237 Uiso 0.634(11) 1 calc R U P E 2
H85A H 0.094728 0.475148 0.276038 0.237 Uiso 0.634(11) 1 calc R U P E 2
H85C H 0.105541 0.461486 0.362350 0.237 Uiso 0.634(11) 1 calc R U P E 2
C86A C -0.0471(10) 0.4257(3) 0.3000(10) 0.159(5) Uani 0.634(11) 1 d D U P E 2
H86B H -0.082150 0.402182 0.273345 0.239 Uiso 0.634(11) 1 calc R U P E 2
H86C H -0.081106 0.449841 0.290069 0.239 Uiso 0.634(11) 1 calc R U P E 2
H86A H -0.014631 0.420757 0.358861 0.239 Uiso 0.634(11) 1 calc R U P E 2
C86 C -0.0943(10) 0.4073(6) 0.2319(18) 0.174(7) Uani 0.366(11) 1 d D U P E 1
H86E H -0.086364 0.387086 0.273326 0.261 Uiso 0.366(11) 1 calc R U P E 1
H86D H -0.127456 0.429765 0.233881 0.261 Uiso 0.366(11) 1 calc R U P E 1
H86F H -0.122358 0.394759 0.177706 0.261 Uiso 0.366(11) 1 calc R U P E 1
C91 C 0.17633(18) 0.06390(8) 0.7441(2) 0.0851(9) Uani 1 1 d D U . . .
C92A C 0.1469(3) 0.05405(12) 0.6522(3) 0.0904(16) Uani 0.684(8) 1 d D U P F 1
H289 H 0.194441 0.051037 0.644559 0.136 Uiso 0.684(8) 1 calc R U P F 1
H290 H 0.112355 0.076217 0.617766 0.136 Uiso 0.684(8) 1 calc R U P F 1
H291 H 0.115454 0.028744 0.636919 0.136 Uiso 0.684(8) 1 calc R U P F 1
C92 C 0.2243(8) 0.0307(3) 0.7219(10) 0.129(6) Uani 0.316(8) 1 d D U P F 2
H92F H 0.281712 0.029979 0.765056 0.193 Uiso 0.316(8) 1 calc R U P F 2
H92D H 0.221039 0.037788 0.669872 0.193 Uiso 0.316(8) 1 calc R U P F 2
H92E H 0.199570 0.003961 0.717273 0.193 Uiso 0.316(8) 1 calc R U P F 2
C93 C 0.0928(8) 0.0669(5) 0.6806(13) 0.150(8) Uani 0.316(8) 1 d D U P F 2
H93D H 0.066586 0.040322 0.671623 0.224 Uiso 0.316(8) 1 calc R U P F 2
H93E H 0.064144 0.086470 0.696736 0.224 Uiso 0.316(8) 1 calc R U P F 2
H93F H 0.090691 0.076131 0.630130 0.224 Uiso 0.316(8) 1 calc R U P F 2
C93A C 0.0976(3) 0.07226(14) 0.7483(4) 0.0919(16) Uani 0.684(8) 1 d D U P F 1
H93B H 0.063656 0.047772 0.732258 0.138 Uiso 0.684(8) 1 calc R U P F 1
H93A H 0.067115 0.094486 0.710999 0.138 Uiso 0.684(8) 1 calc R U P F 1
H93C H 0.112193 0.079815 0.804153 0.138 Uiso 0.684(8) 1 calc R U P F 1
C94 C 0.1900(8) 0.0456(4) 0.8293(7) 0.099(4) Uani 0.316(8) 1 d D U P F 2
H94E H 0.192986 0.067845 0.865201 0.149 Uiso 0.316(8) 1 calc R U P F 2
H94D H 0.241155 0.030117 0.855721 0.149 Uiso 0.316(8) 1 calc R U P F 2
H94F H 0.144326 0.027696 0.818903 0.149 Uiso 0.316(8) 1 calc R U P F 2
C94A C 0.2194(3) 0.02877(14) 0.7966(5) 0.115(3) Uani 0.684(8) 1 d D U P F 1
H94B H 0.183148 0.005125 0.778553 0.173 Uiso 0.684(8) 1 calc R U P F 1
H94C H 0.268330 0.022764 0.792595 0.173 Uiso 0.684(8) 1 calc R U P F 1
H94A H 0.235429 0.035137 0.853340 0.173 Uiso 0.684(8) 1 calc R U P F 1
C97 C 0.6196(2) 0.06914(9) 1.0573(3) 0.1044(12) Uani 1 1 d D U . . .
C98A C 0.5765(5) 0.0577(3) 1.1105(6) 0.126(4) Uani 0.514(10) 1 d D . P G 1
H98A H 0.578681 0.081113 1.143528 0.189 Uiso 0.514(10) 1 calc R U P G 1
H98B H 0.605355 0.034766 1.146514 0.189 Uiso 0.514(10) 1 calc R U P G 1
H98C H 0.519415 0.050177 1.073794 0.189 Uiso 0.514(10) 1 calc R U P G 1
C98 C 0.5651(5) 0.0329(2) 1.0397(7) 0.114(4) Uani 0.486(10) 1 d D U P G 2
H98E H 0.525440 0.038335 1.057926 0.171 Uiso 0.486(10) 1 calc R U P G 2
H98D H 0.598230 0.009232 1.068911 0.171 Uiso 0.486(10) 1 calc R U P G 2
H98F H 0.536047 0.027455 0.980899 0.171 Uiso 0.486(10) 1 calc R U P G 2
C100 C 0.6649(8) 0.0811(3) 1.1425(5) 0.118(4) Uani 0.486(10) 1 d D . P G 2
H00F H 0.626650 0.090264 1.160251 0.177 Uiso 0.486(10) 1 calc R U P G 2
H00E H 0.702439 0.103158 1.149008 0.177 Uiso 0.486(10) 1 calc R U P G 2
H00D H 0.696047 0.057805 1.175670 0.177 Uiso 0.486(10) 1 calc R U P G 2
C00A C 0.7089(5) 0.0781(3) 1.1229(7) 0.120(4) Uani 0.514(10) 1 d D . P G 1
H00B H 0.731420 0.054680 1.159458 0.180 Uiso 0.514(10) 1 calc R U P G 1
H00C H 0.710429 0.101998 1.154579 0.180 Uiso 0.514(10) 1 calc R U P G 1
H00A H 0.741498 0.083277 1.096352 0.180 Uiso 0.514(10) 1 calc R U P G 1
C99 C 0.6838(5) 0.0560(2) 1.0263(6) 0.122(4) Uani 0.486(10) 1 d D U P G 2
H99E H 0.653932 0.051814 0.967084 0.184 Uiso 0.486(10) 1 calc R U P G 2
H99D H 0.711579 0.030832 1.053541 0.184 Uiso 0.486(10) 1 calc R U P G 2
H99F H 0.724370 0.077586 1.039823 0.184 Uiso 0.486(10) 1 calc R U P G 2
C99A C 0.6095(6) 0.03355(19) 1.0062(7) 0.128(4) Uani 0.514(10) 1 d D . P G 1
H99B H 0.638334 0.038145 0.975536 0.192 Uiso 0.514(10) 1 calc R U P G 1
H99A H 0.551319 0.029201 0.967977 0.192 Uiso 0.514(10) 1 calc R U P G 1
H99C H 0.632268 0.009569 1.041009 0.192 Uiso 0.514(10) 1 calc R U P G 1
C1A C 0.4580(10) 0.2603(7) 0.0741(7) 0.170(8) Uani 0.221(3) 1 d D U P H -1
H232 H 0.479811 0.287701 0.074656 0.204 Uiso 0.221(3) 1 calc R U P H -1
H233 H 0.426094 0.261060 0.103004 0.204 Uiso 0.221(3) 1 calc R U P H -1
C2A C 0.5276(12) 0.2277(6) 0.1116(11) 0.189(9) Uani 0.221(3) 1 d D U P H -1
H234 H 0.561795 0.231738 0.171265 0.227 Uiso 0.221(3) 1 calc R U P H -1
H235 H 0.563008 0.229797 0.086590 0.227 Uiso 0.221(3) 1 calc R U P H -1
Cl1A Cl 0.4012(7) 0.2418(6) -0.0233(6) 0.255(8) Uani 0.221(3) 1 d D U P H -1
Cl2A Cl 0.4788(9) 0.1794(5) 0.0903(7) 0.257(7) Uani 0.221(3) 1 d D U P H -1
C5A C 0.812(3) 0.2191(12) 0.114(4) 0.351(19) Uani 0.124(3) 1 d D U P I -2
H314 H 0.852334 0.239341 0.150328 0.422 Uiso 0.124(3) 1 calc R U P I -2
H315 H 0.811809 0.219192 0.061277 0.422 Uiso 0.124(3) 1 calc R U P I -2
C6A C 0.726(3) 0.231(2) 0.099(4) 0.35(2) Uani 0.124(3) 1 d D U P I -2
H316 H 0.696300 0.205800 0.099618 0.424 Uiso 0.124(3) 1 calc R U P I -2
H317 H 0.694046 0.243856 0.045373 0.424 Uiso 0.124(3) 1 calc R U P I -2
Cl5A Cl 0.840(4) 0.1692(18) 0.160(3) 0.342(14) Uani 0.124(3) 1 d D U P I -2
Cl6A Cl 0.737(2) 0.2648(13) 0.179(2) 0.325(18) Uani 0.124(3) 1 d D U P I -2
C7A C 0.0652(9) 0.2213(4) 0.8462(13) 0.134(8) Uani 0.182(3) 1 d D U P J -2
H244 H 0.024436 0.224720 0.864492 0.160 Uiso 0.182(3) 1 calc R U P J -2
H245 H 0.099673 0.245970 0.862237 0.160 Uiso 0.182(3) 1 calc R U P J -2
C8A C 0.021(2) 0.2173(12) 0.7537(16) 0.262(18) Uani 0.182(3) 1 d D U P J -2
H246 H 0.005167 0.188316 0.745792 0.315 Uiso 0.182(3) 1 calc R U P J -2
H247 H 0.066096 0.219372 0.741592 0.315 Uiso 0.182(3) 1 calc R U P J -2
Cl7A Cl 0.1293(15) 0.1775(6) 0.8981(13) 0.260(10) Uani 0.182(3) 1 d D U P J -2
Cl8A Cl -0.0631(4) 0.2404(5) 0.6637(7) 0.175(7) Uani 0.182(3) 1 d D U P J -2
C9A C 0.159(3) 0.1773(12) 0.9396(19) 0.197(16) Uani 0.147(3) 1 d D U P K -3
H240 H 0.218226 0.172417 0.964549 0.236 Uiso 0.147(3) 1 calc R U P K -3
H241 H 0.148832 0.194993 0.976273 0.236 Uiso 0.147(3) 1 calc R U P K -3
C0A C 0.111(4) 0.1366(13) 0.923(3) 0.221(19) Uani 0.147(3) 1 d D U P K -3
H242 H 0.092490 0.133341 0.963594 0.265 Uiso 0.147(3) 1 calc R U P K -3
H243 H 0.148461 0.113766 0.930488 0.265 Uiso 0.147(3) 1 calc R U P K -3
Cl9A Cl 0.1183(12) 0.2003(5) 0.8391(12) 0.205(6) Uani 0.147(3) 1 d D U P K -3
Cl0A Cl 0.023(3) 0.1351(14) 0.820(3) 0.41(2) Uani 0.147(3) 1 d D U P K -3
C1B C 0.158(3) 0.1690(11) 0.968(2) 0.193(15) Uani 0.170(3) 1 d D U P L -1
H172 H 0.126413 0.167978 0.996921 0.232 Uiso 0.170(3) 1 calc R U P L -1
H173 H 0.201004 0.148030 0.992328 0.232 Uiso 0.170(3) 1 calc R U P L -1
C2B C 0.1991(16) 0.2092(7) 0.9847(13) 0.139(11) Uani 0.170(3) 1 d D U P L -1
H174 H 0.238096 0.209589 1.044128 0.167 Uiso 0.170(3) 1 calc R U P L -1
H175 H 0.156427 0.229469 0.975125 0.167 Uiso 0.170(3) 1 calc R U P L -1
Cl1B Cl 0.0903(17) 0.1543(8) 0.8640(18) 0.273(9) Uani 0.170(3) 1 d D U P L -1
Cl2B Cl 0.2533(9) 0.2292(5) 0.9373(7) 0.232(8) Uani 0.170(3) 1 d D U P L -1
C3B C 1.0089(11) 0.2471(10) 0.0795(11) 0.180(8) Uani 0.179(3) 1 d D U P M -1
H366 H 0.963789 0.255781 0.025773 0.216 Uiso 0.179(3) 1 calc R U P M -1
H367 H 1.000071 0.259626 0.122253 0.216 Uiso 0.179(3) 1 calc R U P M -1
C4B C 1.0904(16) 0.2625(10) 0.089(2) 0.207(10) Uani 0.179(3) 1 d D U P M -1
H326 H 1.132211 0.262467 0.147720 0.248 Uiso 0.179(3) 1 calc R U P M -1
H327 H 1.083278 0.290835 0.069276 0.248 Uiso 0.179(3) 1 calc R U P M -1
Cl3B Cl 1.0057(15) 0.1926(9) 0.0872(15) 0.340(12) Uani 0.179(3) 1 d D U P M -1
Cl4B Cl 1.1266(7) 0.2316(5) 0.0329(9) 0.236(8) Uani 0.179(3) 1 d D U P M -1
C5B C 0.958(5) 0.1909(19) 0.103(6) 0.279(14) Uani 0.113(3) 1 d D U P N -4
H281 H 1.008962 0.176253 0.140350 0.334 Uiso 0.113(3) 1 calc R U P N -4
H282 H 0.924459 0.172956 0.056110 0.334 Uiso 0.113(3) 1 calc R U P N -4
C6B C 0.979(2) 0.230(3) 0.072(4) 0.236(12) Uani 0.113(3) 1 d D U P N -4
H283 H 0.943186 0.252224 0.071576 0.283 Uiso 0.113(3) 1 calc R U P N -4
H284 H 0.967376 0.225708 0.015699 0.283 Uiso 0.113(3) 1 calc R U P N -4
Cl5B Cl 0.902(3) 0.2020(16) 0.157(2) 0.320(13) Uani 0.113(3) 1 d D U P N -4
Cl6B Cl 1.0829(9) 0.2459(17) 0.1328(7) 0.210(8) Uani 0.113(3) 1 d D U P N -4
C7B C 0.907(3) 0.169(3) 0.181(4) 0.329(16) Uani 0.151(3) 1 d D U P O -3
H330 H 0.944704 0.186938 0.226254 0.395 Uiso 0.151(3) 1 calc R U P O -3
H331 H 0.915694 0.141037 0.201958 0.395 Uiso 0.151(3) 1 calc R U P O -3
C8B C 0.931(4) 0.1711(14) 0.113(4) 0.307(14) Uani 0.151(3) 1 d D U P O -3
H332 H 0.881545 0.165852 0.059172 0.368 Uiso 0.151(3) 1 calc R U P O -3
H333 H 0.971496 0.149896 0.122397 0.368 Uiso 0.151(3) 1 calc R U P O -3
Cl7B Cl 0.803(2) 0.1839(15) 0.150(3) 0.357(14) Uani 0.151(3) 1 d D U P O -3
Cl8B Cl 0.9723(17) 0.2207(10) 0.1115(13) 0.290(10) Uani 0.151(3) 1 d D U P O -3
C9B C 0.686(2) 0.1360(13) 0.2373(19) 0.323(19) Uani 0.212(3) 1 d D U P P 1
H273 H 0.722380 0.117842 0.282555 0.388 Uiso 0.212(3) 1 calc DR U P P 1
H274 H 0.677167 0.123701 0.185787 0.388 Uiso 0.212(3) 1 calc R U P P 1
C10B C 0.729(3) 0.1774(12) 0.249(3) 0.291(18) Uani 0.212(3) 1 d D U P P 1
H275 H 0.748768 0.187664 0.304912 0.350 Uiso 0.212(3) 1 calc R U P P 1
H276 H 0.690546 0.197487 0.209592 0.350 Uiso 0.212(3) 1 calc R U P P 1
Cl9B Cl 0.5886(12) 0.1384(5) 0.2344(10) 0.304(11) Uani 0.212(3) 1 d D U P P 1
Cl0B Cl 0.8146(18) 0.1689(10) 0.231(2) 0.429(16) Uani 0.212(3) 1 d D U P P 1
C1C C 0.0387(15) 0.6617(14) 0.440(3) 0.361(16) Uani 0.166(5) 1 d D U P Q -4
H204 H 0.088563 0.656117 0.436923 0.434 Uiso 0.166(5) 1 calc R U P Q -4
H205 H -0.008553 0.656126 0.385599 0.434 Uiso 0.166(5) 1 calc R U P Q -4
C2C C 0.038(5) 0.7069(14) 0.457(3) 0.347(17) Uani 0.166(5) 1 d D U P Q -4
H206 H 0.091398 0.713560 0.504767 0.416 Uiso 0.166(5) 1 calc R U P Q -4
H207 H -0.003954 0.711301 0.473145 0.416 Uiso 0.166(5) 1 calc R U P Q -4
Cl1C Cl 0.035(2) 0.6244(11) 0.511(2) 0.361(16) Uani 0.166(5) 1 d D U P Q -4
Cl2C Cl 0.0193(5) 0.7444(8) 0.3779(8) 0.209(8) Uani 0.166(5) 1 d D U P Q -4
C3C C 0.0198(16) 0.6986(15) 0.5169(15) 0.382(15) Uani 0.334(5) 1 d D U P Q -1
H268 H -0.017960 0.676336 0.485591 0.458 Uiso 0.334(5) 1 calc R U P Q -1
H269 H -0.011647 0.719228 0.528164 0.458 Uiso 0.334(5) 1 calc R U P Q -1
C4C C 0.0538(13) 0.7183(10) 0.4643(16) 0.319(12) Uani 0.334(5) 1 d D U P Q -1
H270 H 0.114250 0.717265 0.494270 0.383 Uiso 0.334(5) 1 calc R U P Q -1
H271 H 0.036780 0.747067 0.453177 0.383 Uiso 0.334(5) 1 calc R U P Q -1
Cl3C Cl 0.1001(15) 0.6789(7) 0.6125(17) 0.465(14) Uani 0.334(5) 1 d D U P Q -1
Cl4C Cl 0.0136(7) 0.6901(6) 0.3668(14) 0.389(10) Uani 0.334(5) 1 d D U P Q -1
C5C C 0.242(2) 0.0532(9) 0.540(4) 0.559(15) Uani 0.5 1 d D U P R 5
H292 H 0.270285 0.042500 0.512095 0.671 Uiso 0.5 1 calc R U P R 5
H293 H 0.276250 0.047510 0.599458 0.671 Uiso 0.5 1 calc R U P R 5
C6C C 0.159(3) 0.0317(12) 0.508(4) 0.567(15) Uani 0.5 1 d D U P R 5
H294 H 0.148746 0.026475 0.553740 0.680 Uiso 0.5 1 calc R U P R 5
H295 H 0.161234 0.005119 0.484393 0.680 Uiso 0.5 1 calc R U P R 5
Cl5C Cl 0.2287(18) 0.1077(6) 0.5247(16) 0.539(11) Uani 0.5 1 d D U P R 5
Cl6C Cl 0.075(2) 0.0612(7) 0.4303(19) 0.601(13) Uani 0.5 1 d D U P R 5
C7C C 0.3309(18) 0.1455(12) 0.623(2) 0.301(12) Uani 0.336(3) 1 d D U P S 3
H296 H 0.348631 0.119251 0.652271 0.361 Uiso 0.336(3) 1 calc R U P S 3
H297 H 0.286619 0.155916 0.632133 0.361 Uiso 0.336(3) 1 calc R U P S 3
C8C C 0.2941(14) 0.1368(9) 0.5338(18) 0.268(13) Uani 0.336(3) 1 d D U P S 3
H298 H 0.289869 0.162166 0.503695 0.322 Uiso 0.336(3) 1 calc R U P S 3
H299 H 0.238676 0.125296 0.512089 0.322 Uiso 0.336(3) 1 calc R U P S 3
Cl7C Cl 0.4144(17) 0.1796(10) 0.6720(16) 0.461(15) Uani 0.336(3) 1 d D U P S 3
Cl8C Cl 0.3600(15) 0.1010(7) 0.5218(14) 0.403(10) Uani 0.336(3) 1 d D U P S 3
C9C C 0.401(3) 0.250000 0.353(3) 0.55(5) Uani 0.387(6) 2 d DS TU P T 4
H304 H 0.389431 0.225720 0.318071 0.663 Uiso 0.193(3) 1 calc R U P T 4
H305 H 0.389431 0.274280 0.318071 0.663 Uiso 0.193(3) 1 calc R U P T 4
C10C C 0.493(3) 0.250000 0.418(4) 0.59(5) Uani 0.387(6) 2 d DS TU P T 4
H306 H 0.519093 0.274255 0.410402 0.708 Uiso 0.193(3) 1 calc R U P T 4
H307 H 0.519092 0.225745 0.410402 0.708 Uiso 0.193(3) 1 calc R U P T 4
Cl9C Cl 0.336(2) 0.250000 0.3979(11) 0.438(19) Uani 0.387(6) 2 d DS TU P T 4
Cl0C Cl 0.511(3) 0.250000 0.522(3) 0.58(2) Uani 0.387(6) 2 d DS TU P T 4
C1D C 0.435(3) 0.250000 0.598(2) 0.45(3) Uani 0.209(5) 2 d DS TU P U 3
H322 H 0.428018 0.274372 0.564473 0.545 Uiso 0.104(3) 1 calc R U P U 3
H323 H 0.428018 0.225628 0.564473 0.545 Uiso 0.104(3) 1 calc R U P U 3
C2D C 0.371(3) 0.250000 0.6269(17) 0.37(4) Uani 0.209(5) 2 d DS TU P U 3
H324 H 0.335640 0.225638 0.605965 0.448 Uiso 0.104(3) 1 calc R U P U 3
H325 H 0.335640 0.274362 0.605965 0.448 Uiso 0.104(3) 1 calc R U P U 3
Cl1D Cl 0.536(2) 0.250000 0.689(3) 0.52(3) Uani 0.209(5) 2 d DS TU P U 3
Cl2D Cl 0.4252(11) 0.250000 0.7383(11) 0.200(6) Uani 0.209(5) 2 d DS TU P U 3
C3D C 0.5110(12) 0.250000 0.624(2) 0.50(3) Uani 0.405(6) 2 d DS TU P V 1
H312 H 0.475367 0.225730 0.605149 0.603 Uiso 0.202(3) 1 calc R U P V 1
H313 H 0.475367 0.274270 0.605150 0.603 Uiso 0.202(3) 1 calc R U P V 1
C4D C 0.5658(17) 0.250000 0.585(2) 0.47(3) Uani 0.405(6) 2 d DS TU P V 1
H222 H 0.553094 0.274262 0.549581 0.569 Uiso 0.202(3) 1 calc R U P V 1
H223 H 0.553094 0.225738 0.549581 0.569 Uiso 0.202(3) 1 calc R U P V 1
Cl3D Cl 0.569(2) 0.250000 0.7344(19) 0.62(3) Uani 0.405(6) 2 d DS TU P V 1
Cl4D Cl 0.6732(10) 0.250000 0.6587(13) 0.308(7) Uani 0.405(6) 2 d DS TU P V 1
C5D C 0.400(5) 0.1983(18) 0.527(4) 0.43(3) Uani 0.225(3) 1 d D U P W 2
H318 H 0.340116 0.202506 0.494597 0.514 Uiso 0.225(3) 1 calc R U P W 2
H319 H 0.426189 0.224406 0.552243 0.514 Uiso 0.225(3) 1 calc R U P W 2
C6D C 0.434(4) 0.1818(19) 0.472(3) 0.41(2) Uani 0.225(3) 1 d D U P W 2
H320 H 0.467286 0.202625 0.464291 0.497 Uiso 0.225(3) 1 calc R U P W 2
H321 H 0.388273 0.173892 0.417411 0.497 Uiso 0.225(3) 1 calc R U P W 2
Cl5D Cl 0.424(2) 0.1600(15) 0.606(3) 0.441(17) Uani 0.225(3) 1 d D U P W 2
Cl6D Cl 0.4962(14) 0.1373(13) 0.5258(10) 0.49(2) Uani 0.225(3) 1 d D U P W 2
C7D C 0.575(4) 0.074(2) 0.765(4) 0.61(4) Uani 0.403(3) 1 d D U P X 5
H212 H 0.525047 0.088649 0.724559 0.730 Uiso 0.403(3) 1 calc R U P X 5
H213 H 0.595467 0.058658 0.733374 0.730 Uiso 0.403(3) 1 calc R U P X 5
C8D C 0.550(2) 0.0431(18) 0.810(5) 0.63(4) Uani 0.403(3) 1 d D U P X 5
H214 H 0.576350 0.050921 0.868070 0.758 Uiso 0.403(3) 1 calc R U P X 5
H215 H 0.570939 0.016126 0.806641 0.758 Uiso 0.403(3) 1 calc R U P X 5
Cl7D Cl 0.6512(12) 0.1110(5) 0.8278(14) 0.422(10) Uani 0.403(3) 1 d D U P X 5
Cl8D Cl 0.441(2) 0.0386(11) 0.772(2) 0.525(14) Uani 0.403(3) 1 d D U P X 5
C9D C 0.447(2) 0.1156(11) 0.701(4) 0.49(2) Uani 0.572(3) 1 d D U P Y 4
H334 H 0.412039 0.133129 0.714282 0.583 Uiso 0.572(3) 1 calc R U P Y 4
H335 H 0.414938 0.109338 0.641978 0.583 Uiso 0.572(3) 1 calc R U P Y 4
C10D C 0.462(4) 0.0757(10) 0.749(3) 0.54(3) Uani 0.572(3) 1 d D U P Y 4
H336 H 0.419826 0.071920 0.764412 0.653 Uiso 0.572(3) 1 calc R U P Y 4
H337 H 0.515996 0.077276 0.799490 0.653 Uiso 0.572(3) 1 calc R U P Y 4
Cl9D Cl 0.5366(12) 0.1440(10) 0.7201(19) 0.623(14) Uani 0.572(3) 1 d D U P Y 4
Cl0D Cl 0.4620(18) 0.0324(8) 0.6892(14) 0.602(15) Uani 0.572(3) 1 d D U P Y 4
C1E C 0.536(3) 0.1542(14) 0.591(2) 0.52(2) Uani 0.464(3) 1 d D U P Z 3
H372 H 0.533602 0.149182 0.537909 0.628 Uiso 0.464(3) 1 calc R U P Z 3
H373 H 0.483193 0.165245 0.581973 0.628 Uiso 0.464(3) 1 calc R U P Z 3
C2E C 0.6132(16) 0.1807(11) 0.6528(15) 0.403(15) Uani 0.464(3) 1 d D U P Z 3
H374 H 0.598237 0.207179 0.666485 0.483 Uiso 0.464(3) 1 calc R U P Z 3
H375 H 0.654243 0.184219 0.635001 0.483 Uiso 0.464(3) 1 calc R U P Z 3
Cl1E Cl 0.5710(18) 0.1102(11) 0.6589(18) 0.608(15) Uani 0.464(3) 1 d D U P Z 3
Cl2E Cl 0.6416(11) 0.1427(9) 0.7323(13) 0.564(13) Uani 0.464(3) 1 d D U P Z 3
C1F C 0.352(3) 0.0879(12) 0.343(5) 0.71(4) Uani 0.5 1 d D U P A 3
H368 H 0.312350 0.093253 0.285156 0.852 Uiso 0.5 1 calc R U P A 3
H369 H 0.321807 0.089914 0.373872 0.852 Uiso 0.5 1 calc R U P A 3
C2F C 0.417(3) 0.1215(10) 0.374(3) 0.67(4) Uani 0.5 1 d D U P A 3
H370 H 0.420718 0.133453 0.424006 0.800 Uiso 0.5 1 calc R U P A 3
H371 H 0.397927 0.143171 0.332097 0.800 Uiso 0.5 1 calc R U P A 3
Cl1F Cl 0.388(3) 0.0363(11) 0.352(3) 0.83(3) Uani 0.5 1 d D U P A 3
Cl2F Cl 0.517(2) 0.1054(6) 0.396(2) 0.600(17) Uani 0.5 1 d D U P A 3
C1G C 0.332(5) -0.0150(16) 0.438(4) 0.66(4) Uani 0.5 1 d D U P B 2
H376 H 0.376131 -0.012649 0.495370 0.797 Uiso 0.5 1 calc R U P B 2
H377 H 0.284276 -0.027815 0.437233 0.797 Uiso 0.5 1 calc R U P B 2
Cl1G Cl 0.304(3) 0.0348(10) 0.393(2) 0.70(2) Uani 0.5 1 d D U P B 2
Cl2G Cl 0.432(3) -0.0144(15) 0.369(3) 0.95(5) Uani 0.5 1 d D U P B 2
C2G C 0.361(4) -0.0418(12) 0.390(3) 0.63(3) Uani 0.5 1 d D U P B 2
H378 H 0.313830 -0.050614 0.338357 0.755 Uiso 0.5 1 calc R U P B 2
H379 H 0.388518 -0.066358 0.422884 0.755 Uiso 0.5 1 calc R U P B 2

loop_
_atom_site_aniso_label
_atom_site_aniso_U_11
_atom_site_aniso_U_22
_atom_site_aniso_U_33
_atom_site_aniso_U_23
_atom_site_aniso_U_13
_atom_site_aniso_U_12
C1 0.0590(11) 0.0468(11) 0.0732(14) 0.0044(9) 0.0355(10) 0.0048(9)
C2 0.0767(14) 0.0499(12) 0.0769(15) 0.0101(10) 0.0424(12) 0.0095(10)
C3 0.0986(19) 0.0475(13) 0.0904(19) 0.0109(11) 0.0487(16) 0.0136(12)
C4 0.0846(16) 0.0451(12) 0.0878(17) -0.0002(10) 0.0439(14) 0.0104(11)
C5 0.0620(12) 0.0485(11) 0.0745(14) -0.0007(9) 0.0329(11) 0.0086(9)
C6 0.0595(11) 0.0460(11) 0.0701(13) 0.0041(9) 0.0333(10) 0.0070(9)
C7 0.0619(12) 0.0517(12) 0.0771(15) -0.0057(10) 0.0324(11) 0.0050(9)
C8 0.0865(18) 0.0673(15) 0.0799(17) -0.0050(12) 0.0320(14) 0.0274(13)
C9 0.109(2) 0.095(2) 0.0783(18) -0.0086(15) 0.0360(17) 0.0393(18)
C10 0.0915(19) 0.091(2) 0.0699(16) -0.0102(14) 0.0298(14) 0.0261(16)
C11 0.0585(12) 0.0628(14) 0.0694(14) -0.0087(10) 0.0232(10) 0.0049(10)
C12 0.0616(12) 0.0523(12) 0.0708(14) -0.0059(9) 0.0284(11) 0.0036(9)
C13 0.0572(17) 0.071(2) 0.0643(19) 0.000 0.0215(14) 0.000
C14 0.0587(12) 0.0658(15) 0.0648(13) -0.0025(10) 0.0260(11) 0.0052(10)
C15 0.0549(12) 0.0627(14) 0.0682(13) -0.0084(10) 0.0256(10) 0.0018(9)
C16 0.0531(15) 0.0643(18) 0.0616(17) 0.000 0.0262(14) 0.000
C17 0.0510(15) 0.0603(17) 0.0660(18) 0.000 0.0286(14) 0.000
C18 0.0525(11) 0.0561(13) 0.0749(14) 0.0027(9) 0.0305(11) -0.0030(9)
C19 0.0526(11) 0.0568(13) 0.0795(15) 0.0051(10) 0.0335(11) 0.0019(9)
C20 0.0495(15) 0.0589(18) 0.082(2) 0.000 0.0328(15) 0.000
C21 0.0528(11) 0.0551(13) 0.0810(15) 0.0062(10) 0.0279(11) 0.0004(9)
C22 0.0589(13) 0.0656(15) 0.0931(18) 0.0120(12) 0.0365(13) 0.0011(10)
C23 0.0743(16) 0.0643(15) 0.109(2) 0.0202(14) 0.0459(16) 0.0044(12)
C24 0.0713(14) 0.0548(13) 0.0948(19) 0.0163(12) 0.0379(13) 0.0106(11)
C25 0.0657(13) 0.0529(12) 0.0776(15) 0.0076(10) 0.0319(12) 0.0063(10)
C26 0.0665(13) 0.0517(12) 0.0928(17) 0.0117(11) 0.0426(13) 0.0067(10)
C28 0.140(3) 0.0725(18) 0.152(3) 0.045(2) 0.105(3) 0.0443(19)
C29 0.152(3) 0.090(2) 0.162(4) 0.049(2) 0.114(3) 0.054(2)
C30 0.133(3) 0.082(2) 0.135(3) 0.0396(19) 0.097(3) 0.0447(19)
C27 0.0756(15) 0.0558(13) 0.0832(16) 0.0125(11) 0.0398(13) 0.0156(11)
C31 0.0796(15) 0.0600(13) 0.0690(14) 0.0108(10) 0.0377(12) 0.0164(11)
C32 0.0700(13) 0.0510(12) 0.0677(13) 0.0052(9) 0.0326(11) 0.0114(10)
C34 0.074(2) 0.0646(19) 0.0642(19) 0.000 0.0360(16) 0.000
C35 0.0702(13) 0.0581(14) 0.0638(13) 0.0075(9) 0.0343(11) 0.0113(10)
C36 0.0681(13) 0.0532(12) 0.0619(13) 0.0062(9) 0.0323(11) 0.0113(9)
C37 0.0520(14) 0.0484(15) 0.0615(16) 0.000 0.0255(13) 0.000
C38 0.0515(14) 0.0438(14) 0.0616(16) 0.000 0.0263(12) 0.000
C39 0.0534(11) 0.0396(10) 0.0633(12) -0.0022(8) 0.0258(9) -0.0023(7)
C40 0.0516(10) 0.0391(10) 0.0649(12) 0.0009(8) 0.0246(9) -0.0027(7)
C41 0.0539(14) 0.0418(14) 0.0585(16) 0.000 0.0220(12) 0.000
C42 0.0610(11) 0.0401(10) 0.0610(12) -0.0008(8) 0.0279(10) -0.0035(8)
C43 0.0589(11) 0.0349(9) 0.0697(13) 0.0013(8) 0.0264(10) -0.0057(8)
C44 0.0629(12) 0.0360(9) 0.0669(12) 0.0028(8) 0.0320(10) -0.0003(8)
C45 0.0671(13) 0.0376(10) 0.0781(14) 0.0084(9) 0.0330(11) -0.0009(9)
C46 0.0682(13) 0.0408(11) 0.0797(15) 0.0022(9) 0.0332(12) -0.0086(9)
C47 0.0608(12) 0.0410(10) 0.0654(12) -0.0003(8) 0.0249(10) -0.0058(8)
C48 0.0614(12) 0.0371(10) 0.0698(13) 0.0028(8) 0.0312(10) 0.0004(8)
C49 0.0574(11) 0.0365(9) 0.0769(14) 0.0075(8) 0.0340(10) 0.0047(8)
C50 0.0578(11) 0.0417(10) 0.0748(14) 0.0054(8) 0.0367(10) 0.0046(8)
C51 0.0589(12) 0.0486(12) 0.0917(17) 0.0124(11) 0.0303(12) 0.0058(9)
C52 0.0716(15) 0.0479(13) 0.0974(19) 0.0159(12) 0.0306(14) 0.0060(11)
C53 0.0668(13) 0.0429(11) 0.0941(18) 0.0144(11) 0.0313(12) -0.0009(10)
C54 0.0529(15) 0.0448(15) 0.078(2) 0.000 0.0359(14) 0.000
C55 0.0546(11) 0.0411(11) 0.0712(13) 0.0052(8) 0.0320(10) 0.0038(8)
C56 0.0524(11) 0.0449(11) 0.0695(13) 0.0043(8) 0.0313(10) 0.0048(8)
C57 0.0476(13) 0.0510(15) 0.0588(16) 0.000 0.0242(12) 0.000
C58 0.0491(14) 0.0457(14) 0.0585(15) 0.000 0.0242(12) 0.000
C59 0.0552(11) 0.0470(11) 0.0654(12) 0.0043(8) 0.0306(10) 0.0031(8)
C60 0.0537(11) 0.0487(12) 0.0641(12) 0.0037(8) 0.0286(9) 0.0046(8)
C61 0.0571(15) 0.0508(15) 0.0612(16) 0.000 0.0306(13) 0.000
C62 0.156(3) 0.0504(15) 0.109(3) 0.0167(15) 0.059(2) 0.0205(18)
C63 0.121(7) 0.114(7) 0.157(11) 0.077(8) 0.041(7) 0.040(6)
C63A 0.25(2) 0.069(4) 0.098(6) 0.038(4) 0.080(10) 0.039(8)
C64 0.157(8) 0.060(3) 0.116(6) 0.023(3) 0.070(6) -0.001(4)
C64A 0.143(8) 0.044(4) 0.175(9) 0.023(5) 0.091(7) 0.000(4)
C65 0.258(19) 0.065(5) 0.145(9) 0.034(5) 0.105(11) 0.060(8)
C65A 0.117(5) 0.052(3) 0.110(5) 0.027(3) 0.047(4) 0.034(3)
C69 0.191(5) 0.124(3) 0.100(3) -0.002(2) 0.070(3) 0.070(3)
C70 0.154(6) 0.186(8) 0.103(4) -0.018(5) 0.055(4) 0.097(6)
C70A 0.199(11) 0.116(8) 0.114(8) -0.021(7) 0.064(8) 0.076(8)
C71 0.242(9) 0.085(4) 0.127(6) -0.018(4) 0.081(6) 0.035(5)
C71A 0.228(12) 0.129(9) 0.124(9) -0.038(8) 0.034(9) 0.055(9)
C72 0.171(6) 0.117(5) 0.087(3) -0.012(3) 0.071(4) 0.053(4)
C72A 0.214(11) 0.131(9) 0.127(8) -0.006(7) 0.069(8) 0.072(9)
C76 0.124(3) 0.076(2) 0.209(5) 0.056(3) 0.109(3) 0.022(2)
C77 0.25(3) 0.142(15) 0.25(3) 0.106(18) 0.19(3) 0.034(18)
C77A 0.161(8) 0.102(5) 0.299(15) 0.095(8) 0.176(10) 0.047(6)
C78 0.148(15) 0.088(10) 0.26(3) 0.056(14) 0.106(17) -0.026(9)
C78A 0.133(6) 0.058(3) 0.264(11) 0.024(4) 0.108(7) -0.009(3)
C79 0.161(17) 0.078(9) 0.19(2) 0.045(11) 0.095(16) -0.008(10)
C79A 0.135(5) 0.100(5) 0.179(7) 0.078(5) 0.101(5) 0.051(4)
C83 0.173(9) 0.107(8) 0.199(9) 0.073(7) 0.129(7) 0.059(7)
C83A 0.189(7) 0.100(6) 0.189(7) 0.047(5) 0.143(6) 0.063(5)
C84 0.214(17) 0.113(12) 0.252(16) 0.066(11) 0.104(14) 0.062(12)
C84A 0.125(6) 0.097(6) 0.202(8) 0.076(5) 0.106(6) 0.067(5)
C85 0.284(17) 0.072(8) 0.191(14) -0.018(9) 0.102(14) 0.019(11)
C85A 0.261(10) 0.073(4) 0.162(7) 0.024(4) 0.121(7) 0.084(5)
C86A 0.214(10) 0.127(7) 0.215(10) 0.063(7) 0.166(9) 0.102(7)
C86 0.141(11) 0.148(12) 0.245(16) 0.052(12) 0.104(11) 0.074(9)
C91 0.0782(16) 0.0465(12) 0.109(2) 0.0054(12) 0.0299(15) -0.0158(12)
C92A 0.085(3) 0.0458(19) 0.121(4) -0.023(2) 0.036(3) -0.0167(18)
C92 0.148(10) 0.051(5) 0.124(10) -0.017(5) 0.018(8) -0.025(6)
C93 0.096(8) 0.100(9) 0.183(15) 0.022(10) 0.016(10) -0.046(7)
C93A 0.071(2) 0.070(3) 0.126(4) 0.008(3) 0.042(3) -0.026(2)
C94 0.105(7) 0.056(5) 0.137(9) 0.024(5) 0.060(7) -0.007(5)
C94A 0.079(3) 0.044(2) 0.161(6) 0.029(3) 0.013(3) -0.019(2)
C97 0.0796(18) 0.0602(16) 0.133(3) 0.0331(17) 0.0220(18) 0.0071(14)
C98A 0.113(5) 0.109(6) 0.129(7) 0.073(6) 0.040(5) 0.012(5)
C98 0.099(5) 0.058(4) 0.133(8) 0.038(4) 0.018(5) 0.004(3)
C100 0.128(8) 0.086(5) 0.084(5) 0.028(4) 0.010(5) -0.012(5)
C00A 0.086(5) 0.085(5) 0.154(8) 0.061(5) 0.032(5) 0.021(4)
C99 0.101(5) 0.062(4) 0.170(9) 0.043(4) 0.041(5) 0.031(4)
C99A 0.126(7) 0.047(3) 0.190(10) 0.017(4) 0.062(6) 0.028(4)
C1A 0.182(11) 0.31(2) 0.082(7) 0.097(11) 0.111(8) 0.156(13)
C2A 0.184(13) 0.33(2) 0.102(10) 0.071(12) 0.112(10) 0.143(14)
Cl1A 0.287(11) 0.34(2) 0.200(7) 0.106(11) 0.170(8) 0.172(15)
Cl2A 0.245(11) 0.421(19) 0.170(8) -0.054(10) 0.151(8) -0.037(11)
C5A 0.31(2) 0.40(3) 0.23(2) 0.05(2) 0.05(2) 0.01(2)
C6A 0.31(3) 0.40(3) 0.24(2) 0.06(2) 0.05(2) -0.01(3)
Cl5A 0.30(2) 0.39(2) 0.221(17) 0.053(19) 0.040(19) 0.027(19)
Cl6A 0.33(3) 0.41(4) 0.24(2) 0.08(2) 0.15(2) -0.08(3)
C7A 0.127(12) 0.055(7) 0.32(3) -0.015(13) 0.192(17) -0.008(9)
C8A 0.20(3) 0.21(3) 0.40(4) 0.06(3) 0.16(3) -0.04(2)
Cl7A 0.28(2) 0.202(15) 0.220(17) -0.061(14) 0.065(15) 0.018(14)
Cl8A 0.095(3) 0.171(19) 0.257(9) 0.019(8) 0.084(4) -0.004(5)
C9A 0.23(2) 0.116(18) 0.16(2) 0.069(18) 0.03(2) 0.068(17)
C0A 0.25(3) 0.15(2) 0.18(3) -0.01(2) 0.04(3) 0.04(2)
Cl9A 0.252(15) 0.183(11) 0.223(14) 0.048(10) 0.151(12) 0.102(11)
Cl0A 0.43(4) 0.36(4) 0.34(4) -0.05(3) 0.12(4) -0.06(3)
C1B 0.22(2) 0.15(2) 0.13(2) 0.025(19) 0.03(2) 0.01(2)
C2B 0.161(19) 0.097(14) 0.082(12) 0.032(10) 0.000(13) -0.038(13)
Cl1B 0.28(2) 0.232(19) 0.30(2) -0.065(17) 0.131(19) -0.032(16)
Cl2B 0.214(11) 0.33(2) 0.134(6) 0.012(8) 0.073(7) 0.114(12)
C3B 0.110(10) 0.35(2) 0.063(7) 0.102(13) 0.027(7) 0.055(15)
C4B 0.138(13) 0.35(2) 0.121(13) 0.065(17) 0.057(12) 0.036(18)
Cl3B 0.263(16) 0.40(2) 0.179(13) 0.051(15) -0.026(12) 0.074(16)
Cl4B 0.137(6) 0.296(19) 0.223(11) 0.090(11) 0.049(7) -0.011(7)
C5B 0.217(18) 0.38(2) 0.136(15) 0.074(17) 0.010(16) 0.056(17)
C6B 0.171(16) 0.37(2) 0.102(13) 0.087(16) 0.016(14) 0.069(16)
Cl5B 0.267(18) 0.38(2) 0.206(15) 0.058(17) 0.037(16) 0.050(18)
Cl6B 0.161(9) 0.35(2) 0.098(6) 0.063(15) 0.048(6) 0.064(17)
C7B 0.27(2) 0.39(2) 0.192(19) 0.07(2) 0.01(2) 0.03(2)
C8B 0.248(18) 0.39(2) 0.165(16) 0.064(17) 0.011(16) 0.043(18)
Cl7B 0.31(2) 0.39(2) 0.225(16) 0.064(17) 0.027(18) 0.012(19)
Cl8B 0.213(14) 0.40(2) 0.131(10) 0.049(13) -0.016(10) 0.041(13)
C9B 0.36(3) 0.29(3) 0.20(2) -0.04(2) 0.05(3) 0.11(3)
C10B 0.36(3) 0.28(3) 0.16(2) -0.07(2) 0.07(2) 0.12(3)
Cl9B 0.329(18) 0.270(14) 0.207(11) -0.044(10) 0.052(12) 0.137(14)
Cl0B 0.42(3) 0.42(2) 0.285(19) 0.02(2) 0.05(2) 0.02(2)
C1C 0.135(17) 0.46(3) 0.44(3) 0.08(2) 0.113(19) 0.04(2)
C2C 0.104(18) 0.46(3) 0.44(3) 0.07(2) 0.104(19) 0.071(18)
Cl1C 0.28(2) 0.54(4) 0.35(3) 0.02(3) 0.21(2) -0.05(3)
Cl2C 0.096(4) 0.292(17) 0.246(11) -0.134(14) 0.089(6) -0.053(10)
C3C 0.143(16) 0.47(3) 0.47(3) 0.07(2) 0.098(18) 0.069(18)
C4C 0.072(10) 0.46(2) 0.43(3) 0.09(2) 0.128(13) 0.042(12)
Cl3C 0.37(2) 0.36(2) 0.63(4) 0.06(2) 0.22(2) 0.052(16)
Cl4C 0.166(8) 0.47(2) 0.55(2) 0.090(18) 0.190(12) 0.087(10)
C5C 0.74(3) 0.46(2) 0.60(3) 0.19(2) 0.42(3) 0.13(2)
C6C 0.75(3) 0.46(2) 0.60(3) 0.20(2) 0.42(3) 0.13(2)
Cl5C 0.70(3) 0.453(19) 0.59(3) 0.187(19) 0.41(3) 0.172(19)
Cl6C 0.80(3) 0.48(2) 0.62(3) 0.21(2) 0.43(3) 0.07(2)
C7C 0.25(2) 0.44(3) 0.34(3) 0.11(2) 0.24(2) 0.13(2)
C8C 0.209(18) 0.36(3) 0.34(3) 0.20(2) 0.22(2) 0.114(19)
Cl7C 0.39(3) 0.65(4) 0.39(3) 0.14(3) 0.23(2) 0.09(3)
Cl8C 0.44(2) 0.48(3) 0.38(2) 0.065(19) 0.27(2) 0.05(2)
C9C 0.64(7) 0.48(6) 0.35(6) 0.000 0.10(6) 0.000
C10C 0.64(7) 0.55(6) 0.36(6) 0.000 0.08(6) 0.000
Cl9C 0.76(5) 0.202(10) 0.236(13) 0.000 0.16(2) 0.000
Cl0C 0.50(4) 0.71(4) 0.38(3) 0.000 0.09(3) 0.000
C1D 0.30(4) 0.57(4) 0.32(4) 0.000 0.03(4) 0.000
C2D 0.22(5) 0.48(5) 0.32(5) 0.000 0.05(5) 0.000
Cl1D 0.28(3) 0.69(5) 0.29(4) 0.000 -0.10(3) 0.000
Cl2D 0.210(13) 0.180(11) 0.213(14) 0.000 0.107(11) 0.000
C3D 0.35(4) 0.63(4) 0.32(4) 0.000 0.01(4) 0.000
C4D 0.36(4) 0.61(4) 0.31(4) 0.000 0.05(4) 0.000
Cl3D 0.48(4) 0.70(5) 0.30(3) 0.000 -0.08(3) 0.000
Cl4D 0.273(13) 0.288(13) 0.37(2) 0.000 0.167(14) 0.000
C5D 0.23(4) 0.78(7) 0.28(4) -0.08(5) 0.13(4) -0.07(5)
C6D 0.24(4) 0.82(7) 0.27(4) -0.10(5) 0.19(3) -0.05(4)
Cl5D 0.27(2) 0.58(4) 0.40(3) 0.06(3) 0.12(2) -0.04(2)
Cl6D 0.260(19) 1.02(6) 0.153(10) 0.02(2) 0.069(11) -0.19(3)
C7D 0.56(6) 0.53(6) 0.49(6) -0.08(5) 0.07(5) -0.07(5)
C8D 0.57(6) 0.58(6) 0.51(6) -0.10(5) 0.09(6) -0.05(6)
Cl7D 0.40(2) 0.378(17) 0.43(2) -0.158(16) 0.160(18) -0.145(15)
Cl8D 0.53(3) 0.60(3) 0.47(3) -0.03(3) 0.27(2) 0.04(3)
C9D 0.36(3) 0.58(4) 0.45(3) 0.09(3) 0.15(3) 0.13(3)
C10D 0.50(4) 0.60(4) 0.47(4) 0.04(4) 0.19(3) 0.10(4)
Cl9D 0.315(16) 0.88(4) 0.57(3) -0.09(3) 0.141(18) 0.04(2)
Cl0D 0.69(3) 0.63(3) 0.42(2) -0.12(2) 0.23(2) 0.13(2)
C1E 0.29(3) 0.90(4) 0.27(3) -0.06(3) 0.05(2) -0.11(3)
C2E 0.171(16) 0.86(4) 0.145(14) -0.06(2) 0.049(12) -0.16(2)
Cl1E 0.40(2) 0.87(4) 0.39(2) -0.10(2) 0.074(18) -0.06(2)
Cl2E 0.287(13) 0.83(3) 0.369(17) -0.10(2) 0.004(13) -0.118(18)
C1F 1.03(8) 0.42(4) 0.70(6) 0.27(5) 0.43(6) 0.09(5)
C2F 0.99(7) 0.36(4) 0.67(5) 0.34(4) 0.42(6) 0.06(5)
Cl1F 1.12(8) 0.57(4) 0.86(7) 0.14(4) 0.54(6) 0.31(5)
Cl2F 0.75(5) 0.40(2) 0.64(4) 0.15(2) 0.33(4) 0.12(2)
C1G 1.03(8) 0.58(5) 0.48(5) 0.29(4) 0.45(5) 0.15(6)
Cl1G 1.05(7) 0.57(4) 0.62(4) 0.11(3) 0.52(5) 0.20(4)
Cl2G 1.17(9) 0.66(5) 0.62(5) 0.19(4) 0.12(6) 0.17(6)
C2G 1.02(8) 0.59(6) 0.41(4) 0.28(4) 0.46(5) 0.17(5)

loop_
_atom_type_symbol
_atom_type_description
_atom_type_scat_dispersion_real
_atom_type_scat_dispersion_imag
_atom_type_scat_source
C C 0.0051 0.0024 'International Tables Vol C Tables 4.2.6.8 and 6.1.1.4'
H H 0.0000 0.0000 'International Tables Vol C Tables 4.2.6.8 and 6.1.1.4'
Cl Cl 0.1936 0.2273 'International Tables Vol C Tables 4.2.6.8 and 6.1.1.4'

loop_
_geom_angle_atom_site_label_1
_geom_angle_atom_site_label_2
_geom_angle_atom_site_label_3
_geom_angle
_geom_angle_site_symmetry_1
_geom_angle_site_symmetry_3
C6 C1 C2 118.9(2) . .
C6 C1 C60 117.98(19) . .
C2 C1 C60 122.9(2) . .
C1 C2 C3 120.6(2) . .
C1 C2 H2 119.7 . .
C3 C2 H2 119.7 . .
C4 C3 C2 118.7(2) . .
C4 C3 C62 121.4(2) . .
C2 C3 C62 119.9(3) . .
C3 C4 C5 122.4(2) . .
C3 C4 H4 118.8 . .
C5 C4 H4 118.8 . .
C6 C5 C4 117.0(2) . .
C6 C5 C7 119.36(19) . .
C4 C5 C7 123.6(2) . .
C1 C6 C5 122.3(2) . .
C1 C6 H6 118.9 . .
C5 C6 H6 118.9 . .
C12 C7 C8 118.0(2) . .
C12 C7 C5 119.7(2) . .
C8 C7 C5 122.3(2) . .
C9 C8 C7 121.3(2) . .
C9 C8 H8 119.3 . .
C7 C8 H8 119.3 . .
C8 C9 C10 118.7(3) . .
C8 C9 C69 118.6(3) . .
C10 C9 C69 122.7(3) . .
C11 C10 C9 121.0(3) . .
C11 C10 H10 119.5 . .
C9 C10 H10 119.5 . .
C12 C11 C10 118.7(2) . .
C12 C11 C14 117.8(2) . .
C10 C11 C14 123.5(3) . .
C7 C12 C11 122.1(2) . .
C7 C12 H12 118.9 . .
C11 C12 H12 118.9 . .
C14 C13 C14 121.9(3) . 4_565
C14 C13 H13 119.0 . .
C14 C13 H13 119.0 4_565 .
C13 C14 C15 118.5(2) . .
C13 C14 C11 118.4(2) . .
C15 C14 C11 123.0(2) . .
C14 C15 C16 121.4(2) . .
C14 C15 H15 119.3 . .
C16 C15 H15 119.3 . .
C15 C16 C15 117.9(3) . 4_565
C15 C16 C17 120.72(15) . .
C15 C16 C17 120.71(15) 4_565 .
C18 C17 C18 117.8(3) . 4_565
C18 C17 C16 120.72(15) . .
C18 C17 C16 120.72(15) 4_565 .
C17 C18 C19 121.6(2) . .
C17 C18 H18 119.2 . .
C19 C18 H18 119.2 . .
C20 C19 C18 118.8(2) . .
C20 C19 C21 120.0(2) . .
C18 C19 C21 120.5(2) . .
C19 C20 C19 121.2(3) 4_565 .
C19 C20 H20 119.4 4_565 .
C19 C20 H20 119.4 . .
C22 C21 C26 118.7(2) . .
C22 C21 C19 124.2(2) . .
C26 C21 C19 117.0(2) . .
C21 C22 C23 120.9(2) . .
C21 C22 H22 119.5 . .
C23 C22 H22 119.5 . .
C22 C23 C24 118.5(2) . .
C22 C23 C76 121.0(3) . .
C24 C23 C76 120.4(3) . .
C25 C24 C23 122.3(2) . .
C25 C24 H24 118.8 . .
C23 C24 H24 118.8 . .
C24 C25 C26 116.9(2) . .
C24 C25 C27 123.4(2) . .
C26 C25 C27 119.7(2) . .
C25 C26 C21 122.4(2) . .
C25 C26 H26 118.8 . .
C21 C26 H26 118.8 . .
C27 C28 C29 122.3(3) . .
C27 C28 H171 118.9 . .
C29 C28 H171 118.9 . .
C30 C29 C28 118.3(3) . .
C30 C29 C83 117.0(8) . .
C28 C29 C83 123.2(8) . .
C30 C29 C83A 124.5(5) . .
C28 C29 C83A 117.1(5) . .
C31 C30 C29 121.2(3) . .
C31 C30 H30 119.4 . .
C29 C30 H30 119.4 . .
C28 C27 C32 116.3(3) . .
C28 C27 C25 123.4(2) . .
C32 C27 C25 120.3(2) . .
C30 C31 C32 118.4(2) . .
C30 C31 C35 123.3(3) . .
C32 C31 C35 118.3(2) . .
C31 C32 C27 123.4(2) . .
C31 C32 H32 118.3 . .
C27 C32 H32 118.3 . .
C35 C34 C35 122.0(3) . 4_565
C35 C34 H34 119.0 . .
C35 C34 H34 119.0 4_565 .
C34 C35 C36 118.5(2) . .
C34 C35 C31 119.5(2) . .
C36 C35 C31 121.7(2) . .
C37 C36 C35 121.4(2) . .
C37 C36 H36 119.3 . .
C35 C36 H36 119.3 . .
C36 C37 C36 117.9(3) 4_565 .
C36 C37 C38 120.79(15) 4_565 .
C36 C37 C38 120.79(15) . .
C39 C38 C39 116.4(3) . 4_565
C39 C38 C37 121.36(14) . .
C39 C38 C37 121.36(14) 4_565 .
C40 C39 C38 122.40(19) . .
C40 C39 H39 118.8 . .
C38 C39 H39 118.8 . .
C39 C40 C41 118.81(19) . .
C39 C40 C42 120.01(18) . .
C41 C40 C42 120.5(2) . .
C40 C41 C40 121.1(3) 4_565 .
C40 C41 H41 119.5 4_565 .
C40 C41 H41 119.5 . .
C47 C42 C43 119.12(19) . .
C47 C42 C40 123.6(2) . .
C43 C42 C40 117.13(18) . .
C42 C43 C44 121.82(18) . .
C42 C43 H43 119.1 . .
C44 C43 H43 119.1 . .
C43 C44 C45 117.4(2) . .
C43 C44 C48 119.65(18) . .
C45 C44 C48 122.95(18) . .
C46 C45 C44 121.9(2) . .
C46 C45 H45 119.0 . .
C44 C45 H45 119.0 . .
C45 C46 C47 118.55(19) . .
C45 C46 C91 122.0(2) . .
C47 C46 C91 119.4(2) . .
C42 C47 C46 121.0(2) . .
C42 C47 H47 119.5 . .
C46 C47 H47 119.5 . .
C53 C48 C49 116.9(2) . .
C53 C48 C44 123.44(19) . .
C49 C48 C44 119.66(18) . .
C50 C49 C48 122.84(19) . .
C50 C49 H49 118.6 . .
C48 C49 H49 118.6 . .
C49 C50 C51 118.4(2) . .
C49 C50 C55 118.44(18) . .
C51 C50 C55 123.2(2) . .
C52 C51 C50 121.0(2) . .
C52 C51 H272 119.5 . .
C50 C51 H272 119.5 . .
C51 C52 C53 118.4(2) . .
C51 C52 C97 120.6(3) . .
C53 C52 C97 121.0(2) . .
C48 C53 C52 122.5(2) . .
C48 C53 H53 118.8 . .
C52 C53 H53 118.8 . .
C55 C54 C55 121.5(3) . 4_565
C55 C54 H54 119.3 . .
C55 C54 H54 119.3 4_565 .
C54 C55 C56 118.57(19) . .
C54 C55 C50 119.2(2) . .
C56 C55 C50 121.98(17) . .
C55 C56 C57 121.87(19) . .
C55 C56 H56 119.1 . .
C57 C56 H56 119.1 . .
C56 C57 C56 117.4(3) 4_565 .
C56 C57 C58 120.98(14) 4_565 .
C56 C57 C58 120.99(13) . .
C59 C58 C59 117.1(3) 4_565 .
C59 C58 C57 121.08(13) 4_565 .
C59 C58 C57 121.08(13) . .
C60 C59 C58 121.69(19) . .
C60 C59 H59 119.2 . .
C58 C59 H59 119.2 . .
C59 C60 C61 119.5(2) . .
C59 C60 C1 119.32(18) . .
C61 C60 C1 120.3(2) . .
C60 C61 C60 120.5(3) . 4_565
C60 C61 H61 119.8 . .
C60 C61 H61 119.8 4_565 .
C63A C62 C64A 119.1(8) . .
C63 C62 C65 119.3(9) . .
C63A C62 C3 115.3(4) . .
C63 C62 C3 111.1(5) . .
C64A C62 C3 110.0(5) . .
C65 C62 C3 115.3(5) . .
C63 C62 C64 104.0(8) . .
C65 C62 C64 99.1(8) . .
C3 C62 C64 105.6(3) . .
C63A C62 C65A 102.9(9) . .
C64A C62 C65A 104.1(6) . .
C3 C62 C65A 103.1(3) . .
C62 C63 H63F 109.5 . .
C62 C63 H63E 109.5 . .
H63F C63 H63E 109.5 . .
C62 C63 H63D 109.5 . .
H63F C63 H63D 109.5 . .
H63E C63 H63D 109.5 . .
C62 C63A H63A 109.5 . .
C62 C63A H63C 109.5 . .
H63A C63A H63C 109.5 . .
C62 C63A H63B 109.5 . .
H63A C63A H63B 109.5 . .
H63C C63A H63B 109.5 . .
C62 C64 H64F 109.5 . .
C62 C64 H64E 109.5 . .
H64F C64 H64E 109.5 . .
C62 C64 H64D 109.5 . .
H64F C64 H64D 109.5 . .
H64E C64 H64D 109.5 . .
C62 C64A H69B 109.5 . .
C62 C64A H64C 109.5 . .
H69B C64A H64C 109.5 . .
C62 C64A H64A 109.5 . .
H69B C64A H64A 109.5 . .
H64C C64A H64A 109.5 . .
C62 C65 H65D 109.5 . .
C62 C65 H65F 109.5 . .
H65D C65 H65F 109.5 . .
C62 C65 H65E 109.5 . .
H65D C65 H65E 109.5 . .
H65F C65 H65E 109.5 . .
C62 C65A H65C 109.5 . .
C62 C65A H65A 109.5 . .
H65C C65A H65A 109.5 . .
C62 C65A H65B 109.5 . .
H65C C65A H65B 109.5 . .
H65A C65A H65B 109.5 . .
C71A C69 C70A 114.8(13) . .
C70 C69 C72 107.9(6) . .
C71A C69 C9 111.2(9) . .
C70 C69 C9 111.3(5) . .
C70A C69 C9 114.9(6) . .
C72 C69 C9 112.6(4) . .
C71A C69 C72A 117.9(15) . .
C70A C69 C72A 106.5(12) . .
C9 C69 C72A 89.0(6) . .
C70 C69 C71 102.1(7) . .
C72 C69 C71 112.3(6) . .
C9 C69 C71 110.2(5) . .
C69 C70 H70E 109.5 . .
C69 C70 H70D 109.5 . .
H70E C70 H70D 109.5 . .
C69 C70 H70F 109.5 . .
H70E C70 H70F 109.5 . .
H70D C70 H70F 109.5 . .
C69 C70A H70B 109.5 . .
C69 C70A H70C 109.5 . .
H70B C70A H70C 109.5 . .
C69 C70A H70A 109.5 . .
H70B C70A H70A 109.5 . .
H70C C70A H70A 109.5 . .
C69 C71 H71E 109.5 . .
C69 C71 H71D 109.5 . .
H71E C71 H71D 109.5 . .
C69 C71 H71F 109.5 . .
H71E C71 H71F 109.5 . .
H71D C71 H71F 109.5 . .
C69 C71A H71A 109.5 . .
C69 C71A H71B 109.5 . .
H71A C71A H71B 109.5 . .
C69 C71A H71C 109.5 . .
H71A C71A H71C 109.5 . .
H71B C71A H71C 109.5 . .
C69 C72 H72E 109.5 . .
C69 C72 H72F 109.5 . .
H72E C72 H72F 109.5 . .
C69 C72 H72D 109.5 . .
H72E C72 H72D 109.5 . .
H72F C72 H72D 109.5 . .
C69 C72A H72A 109.5 . .
C69 C72A H72C 109.5 . .
H72A C72A H72C 109.5 . .
C69 C72A H72B 109.5 . .
H72A C72A H72B 109.5 . .
H72C C72A H72B 109.5 . .
C79 C76 C23 115.8(7) . .
C77A C76 C23 115.0(4) . .
C77A C76 C79A 107.5(7) . .
C23 C76 C79A 108.0(4) . .
C77A C76 C78A 113.0(7) . .
C23 C76 C78A 108.9(4) . .
C79A C76 C78A 103.7(5) . .
C79 C76 C77 112.2(13) . .
C23 C76 C77 105.0(7) . .
C79 C76 C78 117.1(12) . .
C23 C76 C78 104.6(6) . .
C77 C76 C78 100.4(13) . .
C76 C77 H77D 109.5 . .
C76 C77 H77E 109.5 . .
H77D C77 H77E 109.5 . .
C76 C77 H77F 109.5 . .
H77D C77 H77F 109.5 . .
H77E C77 H77F 109.5 . .
C76 C77A H77C 109.5 . .
C76 C77A H77A 109.5 . .
H77C C77A H77A 109.5 . .
C76 C77A H77B 109.5 . .
H77C C77A H77B 109.5 . .
H77A C77A H77B 109.5 . .
C76 C78 H78D 109.5 . .
C76 C78 H78F 109.5 . .
H78D C78 H78F 109.5 . .
C76 C78 H78E 109.5 . .
H78D C78 H78E 109.5 . .
H78F C78 H78E 109.5 . .
C76 C78A H78B 109.5 . .
C76 C78A H78C 109.5 . .
H78B C78A H78C 109.5 . .
C76 C78A H78A 109.5 . .
H78B C78A H78A 109.5 . .
H78C C78A H78A 109.5 . .
C76 C79 H79E 109.5 . .
C76 C79 H79D 109.5 . .
H79E C79 H79D 109.5 . .
C76 C79 H79F 109.5 . .
H79E C79 H79F 109.5 . .
H79D C79 H79F 109.5 . .
C76 C79A H79A 109.5 . .
C76 C79A H79C 109.5 . .
H79A C79A H79C 109.5 . .
C76 C79A H79B 109.5 . .
H79A C79A H79B 109.5 . .
H79C C79A H79B 109.5 . .
C84 C83 C86 118.4(17) . .
C84 C83 C85 107.1(19) . .
C86 C83 C85 105.2(18) . .
C84 C83 C29 110.3(16) . .
C86 C83 C29 117.9(13) . .
C85 C83 C29 94.3(13) . .
C85A C83A C86A 110.9(10) . .
C85A C83A C29 112.4(8) . .
C86A C83A C29 110.0(8) . .
C85A C83A C84A 109.2(9) . .
C86A C83A C84A 106.1(10) . .
C29 C83A C84A 108.0(7) . .
C83 C84 H84E 109.5 . .
C83 C84 H84D 109.5 . .
H84E C84 H84D 109.5 . .
C83 C84 H84F 109.5 . .
H84E C84 H84F 109.5 . .
H84D C84 H84F 109.5 . .
C83A C84A H84B 109.5 . .
C83A C84A H84A 109.5 . .
H84B C84A H84A 109.5 . .
C83A C84A H84C 109.5 . .
H84B C84A H84C 109.5 . .
H84A C84A H84C 109.5 . .
C83 C85 H85F 109.5 . .
C83 C85 H85E 109.5 . .
H85F C85 H85E 109.5 . .
C83 C85 H85D 109.5 . .
H85F C85 H85D 109.5 . .
H85E C85 H85D 109.5 . .
C83A C85A H85B 109.5 . .
C83A C85A H85A 109.5 . .
H85B C85A H85A 109.5 . .
C83A C85A H85C 109.5 . .
H85B C85A H85C 109.5 . .
H85A C85A H85C 109.5 . .
C83A C86A H86B 109.5 . .
C83A C86A H86C 109.5 . .
H86B C86A H86C 109.5 . .
C83A C86A H86A 109.5 . .
H86B C86A H86A 109.5 . .
H86C C86A H86A 109.5 . .
C83 C86 H86E 109.5 . .
C83 C86 H86D 109.5 . .
H86E C86 H86D 109.5 . .
C83 C86 H86F 109.5 . .
H86E C86 H86F 109.5 . .
H86D C86 H86F 109.5 . .
C93 C91 C46 117.3(6) . .
C94A C91 C46 113.7(3) . .
C94A C91 C93A 109.2(4) . .
C46 C91 C93A 109.0(3) . .
C94A C91 C92A 110.7(5) . .
C46 C91 C92A 108.3(3) . .
C93A C91 C92A 105.6(4) . .
C93 C91 C92 111.0(11) . .
C46 C91 C92 106.5(5) . .
C93 C91 C94 115.2(10) . .
C46 C91 C94 105.2(5) . .
C92 C91 C94 99.8(8) . .
C91 C92A H289 109.5 . .
C91 C92A H290 109.5 . .
H289 C92A H290 109.5 . .
C91 C92A H291 109.5 . .
H289 C92A H291 109.5 . .
H290 C92A H291 109.5 . .
C91 C92 H92F 109.5 . .
C91 C92 H92D 109.5 . .
H92F C92 H92D 109.5 . .
C91 C92 H92E 109.5 . .
H92F C92 H92E 109.5 . .
H92D C92 H92E 109.5 . .
C91 C93 H93D 109.5 . .
C91 C93 H93E 109.5 . .
H93D C93 H93E 109.5 . .
C91 C93 H93F 109.5 . .
H93D C93 H93F 109.5 . .
H93E C93 H93F 109.5 . .
C91 C93A H93B 109.5 . .
C91 C93A H93A 109.5 . .
H93B C93A H93A 109.5 . .
C91 C93A H93C 109.5 . .
H93B C93A H93C 109.5 . .
H93A C93A H93C 109.5 . .
C91 C94 H94E 109.5 . .
C91 C94 H94D 109.5 . .
H94E C94 H94D 109.5 . .
C91 C94 H94F 109.5 . .
H94E C94 H94F 109.5 . .
H94D C94 H94F 109.5 . .
C91 C94A H94B 109.5 . .
C91 C94A H94C 109.5 . .
H94B C94A H94C 109.5 . .
C91 C94A H94A 109.5 . .
H94B C94A H94A 109.5 . .
H94C C94A H94A 109.5 . .
C100 C97 C98 115.0(7) . .
C100 C97 C52 109.5(5) . .
C99A C97 C52 111.1(4) . .
C98 C97 C52 113.1(4) . .
C99A C97 C00A 114.4(7) . .
C52 C97 C00A 113.5(4) . .
C99A C97 C98A 106.2(7) . .
C52 C97 C98A 107.6(4) . .
C00A C97 C98A 103.3(6) . .
C100 C97 C99 109.4(7) . .
C98 C97 C99 104.8(7) . .
C52 C97 C99 104.3(4) . .
C97 C98A H98A 109.5 . .
C97 C98A H98B 109.5 . .
H98A C98A H98B 109.5 . .
C97 C98A H98C 109.5 . .
H98A C98A H98C 109.5 . .
H98B C98A H98C 109.5 . .
C97 C98 H98E 109.5 . .
C97 C98 H98D 109.5 . .
H98E C98 H98D 109.5 . .
C97 C98 H98F 109.5 . .
H98E C98 H98F 109.5 . .
H98D C98 H98F 109.5 . .
C97 C100 H00F 109.5 . .
C97 C100 H00E 109.5 . .
H00F C100 H00E 109.5 . .
C97 C100 H00D 109.5 . .
H00F C100 H00D 109.5 . .
H00E C100 H00D 109.5 . .
C97 C00A H00B 109.5 . .
C97 C00A H00C 109.5 . .
H00B C00A H00C 109.5 . .
C97 C00A H00A 109.5 . .
H00B C00A H00A 109.5 . .
H00C C00A H00A 109.5 . .
C97 C99 H99E 109.5 . .
C97 C99 H99D 109.5 . .
H99E C99 H99D 109.5 . .
C97 C99 H99F 109.5 . .
H99E C99 H99F 109.5 . .
H99D C99 H99F 109.5 . .
C97 C99A H99B 109.5 . .
C97 C99A H99A 109.5 . .
H99B C99A H99A 109.5 . .
C97 C99A H99C 109.5 . .
H99B C99A H99C 109.5 . .
H99A C99A H99C 109.5 . .
C2A C1A Cl1A 100.3(12) . .
C2A C1A H232 111.7 . .
Cl1A C1A H232 111.7 . .
C2A C1A H233 111.7 . .
Cl1A C1A H233 111.7 . .
H232 C1A H233 109.5 . .
C1A C2A Cl2A 106.7(15) . .
C1A C2A H234 110.4 . .
Cl2A C2A H234 110.4 . .
C1A C2A H235 110.4 . .
Cl2A C2A H235 110.4 . .
H234 C2A H235 108.6 . .
C6A C5A Cl5A 110(3) . .
C6A C5A H314 109.7 . .
Cl5A C5A H314 109.7 . .
C6A C5A H315 109.7 . .
Cl5A C5A H315 109.7 . .
H314 C5A H315 108.2 . .
C5A C6A Cl6A 109(3) . .
C5A C6A H316 109.9 . .
Cl6A C6A H316 109.9 . .
C5A C6A H317 109.9 . .
Cl6A C6A H317 109.9 . .
H316 C6A H317 108.3 . .
C8A C7A Cl7A 112.9(15) . .
C8A C7A H244 109.0 . .
Cl7A C7A H244 109.0 . .
C8A C7A H245 109.0 . .
Cl7A C7A H245 109.0 . .
H244 C7A H245 107.8 . .
C7A C8A Cl8A 140(3) . .
C7A C8A H246 102.0 . .
Cl8A C8A H246 102.0 . .
C7A C8A H247 102.0 . .
Cl8A C8A H247 102.0 . .
H246 C8A H247 104.8 . .
C0A C9A Cl9A 104.5(19) . .
C0A C9A H240 110.9 . .
Cl9A C9A H240 110.9 . .
C0A C9A H241 110.9 . .
Cl9A C9A H241 110.9 . .
H240 C9A H241 108.9 . .
C9A C0A Cl0A 111(2) . .
C9A C0A H242 109.4 . .
Cl0A C0A H242 109.4 . .
C9A C0A H243 109.4 . .
Cl0A C0A H243 109.4 . .
H242 C0A H243 108.0 . .
C2B C1B Cl1B 119(2) . .
C2B C1B H172 107.5 . .
Cl1B C1B H172 107.5 . .
C2B C1B H173 107.5 . .
Cl1B C1B H173 107.5 . .
H172 C1B H173 107.0 . .
C1B C2B Cl2B 126(3) . .
C1B C2B H174 105.8 . .
Cl2B C2B H174 105.8 . .
C1B C2B H175 105.8 . .
Cl2B C2B H175 105.8 . .
H174 C2B H175 106.2 . .
C4B C3B Cl3B 113.0(12) . .
C4B C3B H366 109.0 . .
Cl3B C3B H366 109.0 . .
C4B C3B H367 109.0 . .
Cl3B C3B H367 109.0 . .
H366 C3B H367 107.8 . .
C3B C4B Cl4B 112.5(12) . .
C3B C4B H326 109.1 . .
Cl4B C4B H326 109.1 . .
C3B C4B H327 109.1 . .
Cl4B C4B H327 109.1 . .
H326 C4B H327 107.8 . .
C6B C5B Cl5B 112(3) . .
C6B C5B H281 109.3 . .
Cl5B C5B H281 109.3 . .
C6B C5B H282 109.3 . .
Cl5B C5B H282 109.3 . .
H281 C5B H282 108.0 . .
C5B C6B Cl6B 114(3) . .
C5B C6B H283 108.7 . .
Cl6B C6B H283 108.7 . .
C5B C6B H284 108.7 . .
Cl6B C6B H284 108.7 . .
H283 C6B H284 107.6 . .
C8B C7B Cl7B 115(3) . .
C8B C7B H330 108.5 . .
Cl7B C7B H330 108.5 . .
C8B C7B H331 108.5 . .
Cl7B C7B H331 108.5 . .
H330 C7B H331 107.5 . .
C7B C8B Cl8B 111(3) . .
C7B C8B H332 109.5 . .
Cl8B C8B H332 109.5 . .
C7B C8B H333 109.5 . .
Cl8B C8B H333 109.5 . .
H332 C8B H333 108.1 . .
C10B C9B Cl9B 115(2) . .
C10B C9B H273 108.5 . .
Cl9B C9B H273 108.5 . .
C10B C9B H274 108.5 . .
Cl9B C9B H274 108.5 . .
H273 C9B H274 107.5 . .
C9B C10B Cl0B 107(2) . .
C9B C10B H275 110.3 . .
Cl0B C10B H275 110.3 . .
C9B C10B H276 110.3 . .
Cl0B C10B H276 110.3 . .
H275 C10B H276 108.6 . .
C2C C1C Cl1C 120(3) . .
C2C C1C H204 107.3 . .
Cl1C C1C H204 107.3 . .
C2C C1C H205 107.3 . .
Cl1C C1C H205 107.3 . .
H204 C1C H205 106.9 . .
C1C C2C Cl2C 121(3) . .
C1C C2C H206 107.1 . .
Cl2C C2C H206 107.1 . .
C1C C2C H207 107.1 . .
Cl2C C2C H207 107.1 . .
H206 C2C H207 106.8 . .
C4C C3C Cl3C 112.3(14) . .
C4C C3C H268 109.2 . .
Cl3C C3C H268 109.2 . .
C4C C3C H269 109.2 . .
Cl3C C3C H269 109.2 . .
H268 C3C H269 107.9 . .
C3C C4C Cl4C 109.1(14) . .
C3C C4C H270 109.9 . .
Cl4C C4C H270 109.9 . .
C3C C4C H271 109.9 . .
Cl4C C4C H271 109.9 . .
H270 C4C H271 108.3 . .
C6C C5C Cl5C 111(2) . .
C6C C5C H292 109.4 . .
Cl5C C5C H292 109.4 . .
C6C C5C H293 109.4 . .
Cl5C C5C H293 109.4 . .
H292 C5C H293 108.0 . .
C5C C6C Cl6C 112(2) . .
C5C C6C H294 109.1 . .
Cl6C C6C H294 109.1 . .
C5C C6C H295 109.1 . .
Cl6C C6C H295 109.1 . .
H294 C6C H295 107.9 . .
C8C C7C Cl7C 120(2) . .
C8C C7C H296 107.3 . .
Cl7C C7C H296 107.3 . .
C8C C7C H297 107.3 . .
Cl7C C7C H297 107.3 . .
H296 C7C H297 106.9 . .
C7C C8C Cl8C 107.6(17) . .
C7C C8C H298 110.2 . .
Cl8C C8C H298 110.2 . .
C7C C8C H299 110.2 . .
Cl8C C8C H299 110.2 . .
H298 C8C H299 108.5 . .
C10C C9C Cl9C 112(2) . .
C10C C9C H304 109.2 . .
Cl9C C9C H304 109.2 . .
C10C C9C H305 109.2 . .
Cl9C C9C H305 109.2 . .
H304 C9C H305 107.9 . .
C9C C10C Cl0C 114(2) . .
C9C C10C H306 108.9 . .
Cl0C C10C H306 108.9 . .
C9C C10C H307 108.9 . .
Cl0C C10C H307 108.9 . .
H306 C10C H307 107.7 . .
C10C Cl0C H223 103(4) . 4_565
H222 Cl0C H223 97.2 4_565 4_565
C2D C1D Cl1D 108(2) . .
C2D C1D H322 110.2 . .
Cl1D C1D H322 110.2 . .
C2D C1D H323 110.2 . .
Cl1D C1D H323 110.2 . .
H322 C1D H323 108.5 . .
H312 C1D H313 97.2 4_565 4_565
C1D C2D Cl2D 108(2) . .
C1D C2D H324 110.1 . .
Cl2D C2D H324 110.1 . .
C1D C2D H325 110.1 . .
Cl2D C2D H325 110.1 . .
H324 C2D H325 108.4 . .
H312 Cl1D H313 58.8 4_565 4_565
C4D C3D Cl3D 112.8(14) . .
C4D C3D H312 109.0 . .
Cl3D C3D H312 109.0 . .
C4D C3D H313 109.0 . .
Cl3D C3D H313 109.0 . .
H312 C3D H313 107.8 . .
C3D C4D Cl4D 113.2(14) . .
C3D C4D H222 108.9 . .
Cl4D C4D H222 108.9 . .
C3D C4D H223 108.9 . .
Cl4D C4D H223 108.9 . .
H222 C4D H223 107.8 . .
C6D C5D Cl5D 106(2) . .
C6D C5D H318 110.4 . .
Cl5D C5D H318 110.4 . .
C6D C5D H319 110.4 . .
Cl5D C5D H319 110.4 . .
H318 C5D H319 108.6 . .
C5D C6D Cl6D 105(2) . .
C5D C6D H320 110.6 . .
Cl6D C6D H320 110.6 . .
C5D C6D H321 110.6 . .
Cl6D C6D H321 110.6 . .
H320 C6D H321 108.8 . .
C8D C7D Cl7D 116(3) . .
C8D C7D H212 108.2 . .
Cl7D C7D H212 108.2 . .
C8D C7D H213 108.2 . .
Cl7D C7D H213 108.2 . .
H212 C7D H213 107.4 . .
C7D C8D Cl8D 115(3) . .
C7D C8D H214 108.4 . .
Cl8D C8D H214 108.4 . .
C7D C8D H215 108.4 . .
Cl8D C8D H215 108.4 . .
H214 C8D H215 107.5 . .
C10D C9D Cl9D 116(3) . .
C10D C9D H334 108.3 . .
Cl9D C9D H334 108.3 . .
C10D C9D H335 108.3 . .
Cl9D C9D H335 108.3 . .
H334 C9D H335 107.4 . .
C9D C10D Cl0D 112(3) . .
C9D C10D H336 109.3 . .
Cl0D C10D H336 109.3 . .
C9D C10D H337 109.3 . .
Cl0D C10D H337 109.3 . .
H336 C10D H337 107.9 . .
C2E C1E Cl1E 92.2(15) . .
C2E C1E H372 113.3 . .
Cl1E C1E H372 113.3 . .
C2E C1E H373 113.3 . .
Cl1E C1E H373 113.3 . .
H372 C1E H373 110.6 . .
C1E C2E Cl2E 90.9(13) . .
C1E C2E H374 113.5 . .
Cl2E C2E H374 113.5 . .
C1E C2E H375 113.5 . .
Cl2E C2E H375 113.5 . .
H374 C2E H375 110.8 . .
Cl2E Cl1E C1E 86.4(14) . .
Cl1E Cl2E C2E 88.4(12) . .
C2F C1F Cl1F 117(2) . .
C2F C1F H368 108.1 . .
Cl1F C1F H368 108.1 . .
C2F C1F H369 108.1 . .
Cl1F C1F H369 108.1 . .
H368 C1F H369 107.3 . .
C1F C2F Cl2F 115(2) . .
C1F C2F H370 108.5 . .
Cl2F C2F H370 108.5 . .
C1F C2F H371 108.5 . .
Cl2F C2F H371 108.5 . .
H370 C2F H371 107.5 . .
C2G C1G Cl1G 111(2) . .
C2G C1G H376 109.5 . .
Cl1G C1G H376 109.5 . .
C2G C1G H377 109.5 . .
Cl1G C1G H377 109.5 . .
H376 C1G H377 108.0 . .
C1G C2G Cl2G 111(3) . .
C1G C2G H378 109.5 . .
Cl2G C2G H378 109.5 . .
C1G C2G H379 109.5 . .
Cl2G C2G H379 109.5 . .
H378 C2G H379 108.1 . .

loop_
_geom_bond_atom_site_label_1
_geom_bond_atom_site_label_2
_geom_bond_distance
_geom_bond_site_symmetry_2
C1 C6 1.380(3) .
C1 C2 1.396(3) .
C1 C60 1.488(3) .
C2 C3 1.399(4) .
C2 H2 0.9500 .
C3 C4 1.376(4) .
C3 C62 1.530(4) .
C4 C5 1.405(3) .
C4 H4 0.9500 .
C5 C6 1.392(3) .
C5 C7 1.488(4) .
C6 H6 0.9500 .
C7 C12 1.383(3) .
C7 C8 1.395(3) .
C8 C9 1.394(5) .
C8 H8 0.9500 .
C9 C10 1.392(5) .
C9 C69 1.550(5) .
C10 C11 1.387(4) .
C10 H10 0.9500 .
C11 C12 1.383(4) .
C11 C14 1.496(3) .
C12 H12 0.9500 .
C13 C14 1.383(3) .
C13 C14 1.383(3) 4_565
C13 H13 0.9500 .
C14 C15 1.397(4) .
C15 C16 1.397(3) .
C15 H15 0.9500 .
C16 C17 1.500(4) .
C17 C18 1.396(3) .
C17 C18 1.396(3) 4_565
C18 C19 1.398(3) .
C18 H18 0.9500 .
C19 C20 1.389(3) .
C19 C21 1.486(3) .
C20 H20 0.9500 .
C21 C22 1.385(3) .
C21 C26 1.390(4) .
C22 C23 1.385(4) .
C22 H22 0.9500 .
C23 C24 1.397(4) .
C23 C76 1.545(4) .
C24 C25 1.389(4) .
C24 H24 0.9500 .
C25 C26 1.390(3) .
C25 C27 1.490(4) .
C26 H26 0.9500 .
C28 C27 1.383(4) .
C28 C29 1.395(5) .
C28 H171 0.9500 .
C29 C30 1.392(5) .
C29 C83 1.542(16) .
C29 C83A 1.561(10) .
C30 C31 1.370(4) .
C30 H30 0.9500 .
C27 C32 1.389(3) .
C31 C32 1.377(4) .
C31 C35 1.488(3) .
C32 H32 0.9500 .
C34 C35 1.384(3) .
C34 C35 1.384(3) 4_565
C34 H34 0.9500 .
C35 C36 1.400(4) .
C36 C37 1.400(3) .
C36 H36 0.9500 .
C37 C38 1.483(4) .
C38 C39 1.408(3) .
C38 C39 1.408(3) 4_565
C39 C40 1.391(3) .
C39 H39 0.9500 .
C40 C41 1.392(2) .
C40 C42 1.484(3) .
C41 H41 0.9500 .
C42 C47 1.381(3) .
C42 C43 1.388(3) .
C43 C44 1.394(3) .
C43 H43 0.9500 .
C44 C45 1.400(3) .
C44 C48 1.489(3) .
C45 C46 1.389(4) .
C45 H45 0.9500 .
C46 C47 1.395(3) .
C46 C91 1.540(3) .
C47 H47 0.9500 .
C48 C53 1.391(3) .
C48 C49 1.393(3) .
C49 C50 1.386(3) .
C49 H49 0.9500 .
C50 C51 1.394(3) .
C50 C55 1.482(3) .
C51 C52 1.392(4) .
C51 H272 0.9500 .
C52 C53 1.397(4) .
C52 C97 1.538(4) .
C53 H53 0.9500 .
C54 C55 1.390(2) .
C54 C55 1.390(2) 4_565
C54 H54 0.9500 .
C55 C56 1.393(3) .
C56 C57 1.400(3) .
C56 H56 0.9500 .
C57 C58 1.484(4) .
C58 C59 1.406(3) 4_565
C58 C59 1.406(3) .
C59 C60 1.388(3) .
C59 H59 0.9500 .
C60 C61 1.389(3) .
C61 H61 0.9500 .
C62 C63A 1.438(9) .
C62 C63 1.494(10) .
C62 C64A 1.501(10) .
C62 C65 1.523(11) .
C62 C64 1.679(9) .
C62 C65A 1.690(8) .
C63 H63F 0.9800 .
C63 H63E 0.9800 .
C63 H63D 0.9800 .
C63A H63A 0.9800 .
C63A H63C 0.9800 .
C63A H63B 0.9800 .
C64 H64F 0.9800 .
C64 H64E 0.9800 .
C64 H64D 0.9800 .
C64A H69B 0.9800 .
C64A H64C 0.9800 .
C64A H64A 0.9800 .
C65 H65D 0.9800 .
C65 H65F 0.9800 .
C65 H65E 0.9800 .
C65A H65C 0.9800 .
C65A H65A 0.9800 .
C65A H65B 0.9800 .
C69 C71A 1.451(14) .
C69 C70 1.458(9) .
C69 C70A 1.464(13) .
C69 C72 1.499(8) .
C69 C72A 1.567(14) .
C69 C71 1.597(10) .
C70 H70E 0.9800 .
C70 H70D 0.9800 .
C70 H70F 0.9800 .
C70A H70B 0.9800 .
C70A H70C 0.9800 .
C70A H70A 0.9800 .
C71 H71E 0.9800 .
C71 H71D 0.9800 .
C71 H71F 0.9800 .
C71A H71A 0.9800 .
C71A H71B 0.9800 .
C71A H71C 0.9800 .
C72 H72E 0.9800 .
C72 H72F 0.9800 .
C72 H72D 0.9800 .
C72A H72A 0.9800 .
C72A H72C 0.9800 .
C72A H72B 0.9800 .
C76 C79 1.427(13) .
C76 C77A 1.478(8) .
C76 C79A 1.555(9) .
C76 C78A 1.561(10) .
C76 C77 1.586(16) .
C76 C78 1.585(14) .
C77 H77D 0.9800 .
C77 H77E 0.9800 .
C77 H77F 0.9800 .
C77A H77C 0.9800 .
C77A H77A 0.9800 .
C77A H77B 0.9800 .
C78 H78D 0.9800 .
C78 H78F 0.9800 .
C78 H78E 0.9800 .
C78A H78B 0.9800 .
C78A H78C 0.9800 .
C78A H78A 0.9800 .
C79 H79E 0.9800 .
C79 H79D 0.9800 .
C79 H79F 0.9800 .
C79A H79A 0.9800 .
C79A H79C 0.9800 .
C79A H79B 0.9800 .
C83 C84 1.513(17) .
C83 C86 1.525(17) .
C83 C85 1.537(18) .
C83A C85A 1.518(13) .
C83A C86A 1.526(12) .
C83A C84A 1.560(13) .
C84 H84E 0.9800 .
C84 H84D 0.9800 .
C84 H84F 0.9800 .
C84A H84B 0.9800 .
C84A H84A 0.9800 .
C84A H84C 0.9800 .
C85 H85F 0.9800 .
C85 H85E 0.9800 .
C85 H85D 0.9800 .
C85A H85B 0.9800 .
C85A H85A 0.9800 .
C85A H85C 0.9800 .
C86A H86B 0.9800 .
C86A H86C 0.9800 .
C86A H86A 0.9800 .
C86 H86E 0.9800 .
C86 H86D 0.9800 .
C86 H86F 0.9800 .
C91 C93 1.432(12) .
C91 C94A 1.478(5) .
C91 C93A 1.548(6) .
C91 C92A 1.568(6) .
C91 C92 1.601(12) .
C91 C94 1.613(11) .
C92A H289 0.9800 .
C92A H290 0.9800 .
C92A H291 0.9800 .
C92 H92F 0.9800 .
C92 H92D 0.9800 .
C92 H92E 0.9800 .
C93 H93D 0.9800 .
C93 H93E 0.9800 .
C93 H93F 0.9800 .
C93A H93B 0.9800 .
C93A H93A 0.9800 .
C93A H93C 0.9800 .
C94 H94E 0.9800 .
C94 H94D 0.9800 .
C94 H94F 0.9800 .
C94A H94B 0.9800 .
C94A H94C 0.9800 .
C94A H94A 0.9800 .
C97 C100 1.450(9) .
C97 C99A 1.469(9) .
C97 C98 1.501(8) .
C97 C00A 1.545(9) .
C97 C98A 1.616(9) .
C97 C99 1.640(10) .
C98A H98A 0.9800 .
C98A H98B 0.9800 .
C98A H98C 0.9800 .
C98 H98E 0.9800 .
C98 H98D 0.9800 .
C98 H98F 0.9800 .
C100 H00F 0.9800 .
C100 H00E 0.9800 .
C100 H00D 0.9800 .
C00A H00B 0.9800 .
C00A H00C 0.9800 .
C00A H00A 0.9800 .
C99 H99E 0.9800 .
C99 H99D 0.9800 .
C99 H99F 0.9800 .
C99A H99B 0.9800 .
C99A H99A 0.9800 .
C99A H99C 0.9800 .
C1A C2A 1.567(16) .
C1A Cl1A 1.716(16) .
C1A H232 0.9900 .
C1A H233 0.9900 .
C2A Cl2A 1.782(18) .
C2A H234 0.9900 .
C2A H235 0.9900 .
C5A C6A 1.55(2) .
C5A Cl5A 1.81(2) .
C5A H314 0.9900 .
C5A H315 0.9900 .
C6A Cl6A 1.81(2) .
C6A H316 0.9900 .
C6A H317 0.9900 .
C7A C8A 1.52(2) .
C7A Cl7A 1.824(10) .
C7A H244 0.9900 .
C7A H245 0.9900 .
C8A Cl8A 1.814(10) .
C8A H246 0.9900 .
C8A H247 0.9900 .
C9A C0A 1.56(2) .
C9A Cl9A 1.82(2) .
C9A H240 0.9900 .
C9A H241 0.9900 .
C0A Cl0A 1.84(2) .
C0A H242 0.9900 .
C0A H243 0.9900 .
C1B C2B 1.489(18) .
C1B Cl1B 1.790(19) .
C1B H172 0.9900 .
C1B H173 0.9900 .
C2B Cl2B 1.782(18) .
C2B H174 0.9900 .
C2B H175 0.9900 .
C3B C4B 1.539(17) .
C3B Cl3B 1.804(19) .
C3B H366 0.9900 .
C3B H367 0.9900 .
C4B Cl4B 1.827(19) .
C4B H326 0.9900 .
C4B H327 0.9900 .
C5B C6B 1.55(2) .
C5B Cl5B 1.82(2) .
C5B H281 0.9900 .
C5B H282 0.9900 .
C6B Cl6B 1.78(2) .
C6B H283 0.9900 .
C6B H284 0.9900 .
C7B C8B 1.55(2) .
C7B Cl7B 1.80(2) .
C7B H330 0.9900 .
C7B H331 0.9900 .
C8B Cl8B 1.82(2) .
C8B H332 0.9900 .
C8B H333 0.9900 .
C9B C10B 1.55(2) .
C9B Cl9B 1.803(19) .
C9B H273 0.9900 .
C9B H274 0.9900 .
C10B Cl0B 1.828(19) .
C10B H275 0.9900 .
C10B H276 0.9900 .
C1C C2C 1.52(2) .
C1C Cl1C 1.84(2) .
C1C H204 0.9900 .
C1C H205 0.9900 .
C2C Cl2C 1.83(2) .
C2C H206 0.9900 .
C2C H207 0.9900 .
C3C C4C 1.562(19) .
C3C Cl3C 1.805(18) .
C3C H268 0.9900 .
C3C H269 0.9900 .
C4C Cl4C 1.853(19) .
C4C H270 0.9900 .
C4C H271 0.9900 .
C5C C6C 1.54(2) .
C5C Cl5C 1.82(2) .
C5C H292 0.9900 .
C5C H293 0.9900 .
C6C Cl6C 1.81(2) .
C6C H294 0.9900 .
C6C H295 0.9900 .
C7C C8C 1.497(19) .
C7C Cl7C 1.776(19) .
C7C H296 0.9900 .
C7C H297 0.9900 .
C8C Cl8C 1.807(18) .
C8C H298 0.9900 .
C8C H299 0.9900 .
C9C C10C 1.54(2) .
C9C Cl9C 1.81(2) .
C9C H304 0.9900 .
C9C H305 0.9900 .
C10C Cl0C 1.81(2) .
C10C H306 0.9900 .
C10C H307 0.9900 .
Cl0C H222 1.07(3) 4_565
Cl0C H223 1.07(3) 4_565
C1D C2D 1.55(2) .
C1D Cl1D 1.83(2) .
C1D H322 0.9900 .
C1D H323 0.9900 .
C1D H312 1.07(3) 4_565
C1D H313 1.07(3) 4_565
C2D Cl2D 1.82(2) .
C2D H324 0.9900 .
C2D H325 0.9900 .
Cl1D H312 1.63(3) 4_565
Cl1D H313 1.63(3) 4_565
C3D C4D 1.536(19) .
C3D Cl3D 1.81(2) .
C3D H312 0.9900 .
C3D H313 0.9900 .
C4D Cl4D 1.80(2) .
C4D H222 0.9900 .
C4D H223 0.9900 .
C5D C6D 1.56(2) .
C5D Cl5D 1.83(2) .
C5D H318 0.9900 .
C5D H319 0.9900 .
C6D Cl6D 1.84(2) .
C6D H320 0.9900 .
C6D H321 0.9900 .
C7D C8D 1.54(2) .
C7D Cl7D 1.82(2) .
C7D H212 0.9900 .
C7D H213 0.9900 .
C8D Cl8D 1.81(2) .
C8D H214 0.9900 .
C8D H215 0.9900 .
C9D C10D 1.54(2) .
C9D Cl9D 1.81(2) .
C9D H334 0.9900 .
C9D H335 0.9900 .
C10D Cl0D 1.81(2) .
C10D H336 0.9900 .
C10D H337 0.9900 .
C1E C2E 1.602(19) .
C1E Cl1E 1.830(10) .
C1E H372 0.9900 .
C1E H373 0.9900 .
C2E Cl2E 1.817(10) .
C2E H374 0.9900 .
C2E H375 0.9900 .
Cl1E Cl2E 1.74(3) .
C1F C2F 1.53(2) .
C1F Cl1F 1.81(2) .
C1F H368 0.9900 .
C1F H369 0.9900 .
C2F Cl2F 1.81(2) .
C2F H370 0.9900 .
C2F H371 0.9900 .
C1G C2G 1.54(2) .
C1G Cl1G 1.80(2) .
C1G H376 0.9900 .
C1G H377 0.9900 .
Cl2G C2G 1.81(2) .
C2G H378 0.9900 .
C2G H379 0.9900 .

loop_
_geom_torsion_atom_site_label_1
_geom_torsion_atom_site_label_2
_geom_torsion_atom_site_label_3
_geom_torsion_atom_site_label_4
_geom_torsion
_geom_torsion_site_symmetry_1
_geom_torsion_site_symmetry_4
C6 C1 C2 C3 -0.5(4) . .
C60 C1 C2 C3 173.8(2) . .
C1 C2 C3 C4 -2.7(4) . .
C1 C2 C3 C62 178.7(3) . .
C2 C3 C4 C5 2.6(4) . .
C62 C3 C4 C5 -178.8(3) . .
C3 C4 C5 C6 0.8(4) . .
C3 C4 C5 C7 -176.3(3) . .
C2 C1 C6 C5 4.1(3) . .
C60 C1 C6 C5 -170.5(2) . .
C4 C5 C6 C1 -4.2(3) . .
C7 C5 C6 C1 173.0(2) . .
C6 C5 C7 C12 -20.3(3) . .
C4 C5 C7 C12 156.7(2) . .
C6 C5 C7 C8 160.2(3) . .
C4 C5 C7 C8 -22.8(4) . .
C12 C7 C8 C9 -0.8(5) . .
C5 C7 C8 C9 178.7(3) . .
C7 C8 C9 C10 2.7(6) . .
C7 C8 C9 C69 -176.2(4) . .
C8 C9 C10 C11 -0.9(6) . .
C69 C9 C10 C11 177.9(4) . .
C9 C10 C11 C12 -2.7(5) . .
C9 C10 C11 C14 175.3(3) . .
C8 C7 C12 C11 -2.9(4) . .
C5 C7 C12 C11 177.5(2) . .
C10 C11 C12 C7 4.7(4) . .
C14 C11 C12 C7 -173.4(2) . .
C14 C13 C14 C15 -3.6(5) 4_565 .
C14 C13 C14 C11 -180.0(2) 4_565 .
C12 C11 C14 C13 49.1(4) . .
C10 C11 C14 C13 -128.9(3) . .
C12 C11 C14 C15 -127.1(3) . .
C10 C11 C14 C15 55.0(4) . .
C13 C14 C15 C16 -1.1(4) . .
C11 C14 C15 C16 175.1(3) . .
C14 C15 C16 C15 5.5(5) . 4_565
C14 C15 C16 C17 -165.2(3) . .
C15 C16 C17 C18 170.2(3) . .
C15 C16 C17 C18 -0.2(5) 4_565 .
C15 C16 C17 C18 0.2(5) . 4_565
C15 C16 C17 C18 -170.2(3) 4_565 4_565
C18 C17 C18 C19 2.8(5) 4_565 .
C16 C17 C18 C19 -167.5(3) . .
C17 C18 C19 C20 -1.6(4) . .
C17 C18 C19 C21 169.2(3) . .
C18 C19 C20 C19 0.4(5) . 4_565
C21 C19 C20 C19 -170.5(2) . 4_565
C20 C19 C21 C22 -136.2(3) . .
C18 C19 C21 C22 53.1(4) . .
C20 C19 C21 C26 46.4(4) . .
C18 C19 C21 C26 -124.2(3) . .
C26 C21 C22 C23 -0.9(4) . .
C19 C21 C22 C23 -178.3(3) . .
C21 C22 C23 C24 3.6(5) . .
C21 C22 C23 C76 -178.8(4) . .
C22 C23 C24 C25 -2.8(5) . .
C76 C23 C24 C25 179.6(4) . .
C23 C24 C25 C26 -0.7(4) . .
C23 C24 C25 C27 177.7(3) . .
C24 C25 C26 C21 3.5(4) . .
C27 C25 C26 C21 -174.9(3) . .
C22 C21 C26 C25 -2.8(4) . .
C19 C21 C26 C25 174.8(3) . .
C27 C28 C29 C30 -1.6(8) . .
C27 C28 C29 C83 -166.7(11) . .
C27 C28 C29 C83A 174.4(7) . .
C28 C29 C30 C31 -0.3(8) . .
C83 C29 C30 C31 165.8(10) . .
C83A C29 C30 C31 -175.9(7) . .
C29 C28 C27 C32 2.6(6) . .
C29 C28 C27 C25 -178.3(4) . .
C24 C25 C27 C28 9.1(5) . .
C26 C25 C27 C28 -172.6(4) . .
C24 C25 C27 C32 -171.8(3) . .
C26 C25 C27 C32 6.5(4) . .
C29 C30 C31 C32 1.0(6) . .
C29 C30 C31 C35 -176.9(4) . .
C30 C31 C32 C27 0.1(5) . .
C35 C31 C32 C27 178.1(2) . .
C28 C27 C32 C31 -1.9(5) . .
C25 C27 C32 C31 179.0(3) . .
C35 C34 C35 C36 2.0(5) 4_565 .
C35 C34 C35 C31 175.9(2) 4_565 .
C30 C31 C35 C34 133.9(4) . .
C32 C31 C35 C34 -44.0(4) . .
C30 C31 C35 C36 -52.4(4) . .
C32 C31 C35 C36 129.7(3) . .
C34 C35 C36 C37 1.5(4) . .
C31 C35 C36 C37 -172.3(2) . .
C35 C36 C37 C36 -4.8(4) . 4_565
C35 C36 C37 C38 167.0(3) . .
C36 C37 C38 C39 1.3(4) 4_565 .
C36 C37 C38 C39 -170.2(2) . .
C36 C37 C38 C39 170.3(2) 4_565 4_565
C36 C37 C38 C39 -1.3(4) . 4_565
C39 C38 C39 C40 -2.4(4) 4_565 .
C37 C38 C39 C40 167.1(2) . .
C38 C39 C40 C41 1.8(3) . .
C38 C39 C40 C42 -169.0(2) . .
C39 C40 C41 C40 -1.0(4) . 4_565
C42 C40 C41 C40 169.74(18) . 4_565
C39 C40 C42 C47 -47.6(3) . .
C41 C40 C42 C47 141.8(3) . .
C39 C40 C42 C43 127.3(2) . .
C41 C40 C42 C43 -43.4(3) . .
C47 C42 C43 C44 3.3(4) . .
C40 C42 C43 C44 -171.8(2) . .
C42 C43 C44 C45 -4.7(3) . .
C42 C43 C44 C48 173.0(2) . .
C43 C44 C45 C46 1.9(4) . .
C48 C44 C45 C46 -175.7(2) . .
C44 C45 C46 C47 2.2(4) . .
C44 C45 C46 C91 179.1(3) . .
C43 C42 C47 C46 1.0(4) . .
C40 C42 C47 C46 175.8(2) . .
C45 C46 C47 C42 -3.7(4) . .
C91 C46 C47 C42 179.3(3) . .
C43 C44 C48 C53 171.1(2) . .
C45 C44 C48 C53 -11.3(4) . .
C43 C44 C48 C49 -10.8(3) . .
C45 C44 C48 C49 166.8(2) . .
C53 C48 C49 C50 -1.1(4) . .
C44 C48 C49 C50 -179.4(2) . .
C48 C49 C50 C51 2.5(4) . .
C48 C49 C50 C55 -177.6(2) . .
C49 C50 C51 C52 -2.4(4) . .
C55 C50 C51 C52 177.7(3) . .
C50 C51 C52 C53 0.9(5) . .
C50 C51 C52 C97 -179.5(3) . .
C49 C48 C53 C52 -0.5(4) . .
C44 C48 C53 C52 177.7(3) . .
C51 C52 C53 C48 0.6(5) . .
C97 C52 C53 C48 -179.0(3) . .
C55 C54 C55 C56 -1.5(5) 4_565 .
C55 C54 C55 C50 -176.4(2) 4_565 .
C49 C50 C55 C54 43.7(4) . .
C51 C50 C55 C54 -136.4(3) . .
C49 C50 C55 C56 -131.1(2) . .
C51 C50 C55 C56 48.8(4) . .
C54 C55 C56 C57 -2.1(4) . .
C50 C55 C56 C57 172.7(2) . .
C55 C56 C57 C56 5.5(4) . 4_565
C55 C56 C57 C58 -165.6(3) . .
C56 C57 C58 C59 -0.5(4) 4_565 4_565
C56 C57 C58 C59 170.2(2) . 4_565
C56 C57 C58 C59 -170.2(2) 4_565 .
C56 C57 C58 C59 0.5(4) . .
C59 C58 C59 C60 -3.3(4) 4_565 .
C57 C58 C59 C60 166.8(2) . .
C58 C59 C60 C61 1.9(4) . .
C58 C59 C60 C1 -167.4(2) . .
C6 C1 C60 C59 128.2(2) . .
C2 C1 C60 C59 -46.2(3) . .
C6 C1 C60 C61 -41.1(3) . .
C2 C1 C60 C61 144.5(3) . .
C59 C60 C61 C60 -0.4(5) . 4_565
C1 C60 C61 C60 168.87(18) . 4_565
C4 C3 C62 C63A 173.7(10) . .
C2 C3 C62 C63A -7.8(10) . .
C4 C3 C62 C63 125.2(8) . .
C2 C3 C62 C63 -56.2(9) . .
C4 C3 C62 C64A -48.2(7) . .
C2 C3 C62 C64A 130.3(6) . .
C4 C3 C62 C65 -14.4(10) . .
C2 C3 C62 C65 164.1(9) . .
C4 C3 C62 C64 -122.7(5) . .
C2 C3 C62 C64 55.9(5) . .
C4 C3 C62 C65A 62.4(5) . .
C2 C3 C62 C65A -119.1(4) . .
C8 C9 C69 C71A 139.3(15) . .
C10 C9 C69 C71A -39.5(16) . .
C8 C9 C69 C70 -56.1(8) . .
C10 C9 C69 C70 125.0(7) . .
C8 C9 C69 C70A 6.8(14) . .
C10 C9 C69 C70A -172.0(13) . .
C8 C9 C69 C72 -177.4(6) . .
C10 C9 C69 C72 3.8(8) . .
C8 C9 C69 C72A -101.0(8) . .
C10 C9 C69 C72A 80.2(8) . .
C8 C9 C69 C71 56.4(7) . .
C10 C9 C69 C71 -122.4(6) . .
C22 C23 C76 C79 177.2(13) . .
C24 C23 C76 C79 -5.3(13) . .
C22 C23 C76 C77A 5.2(10) . .
C24 C23 C76 C77A -177.2(9) . .
C22 C23 C76 C79A 125.3(5) . .
C24 C23 C76 C79A -57.2(6) . .
C22 C23 C76 C78A -122.7(5) . .
C24 C23 C76 C78A 54.8(5) . .
C22 C23 C76 C77 52.9(13) . .
C24 C23 C76 C77 -129.5(12) . .
C22 C23 C76 C78 -52.3(12) . .
C24 C23 C76 C78 125.3(12) . .
C30 C29 C83 C84 -170.2(16) . .
C28 C29 C83 C84 -5(2) . .
C30 C29 C83 C86 -30(2) . .
C28 C29 C83 C86 135.4(16) . .
C30 C29 C83 C85 79.8(15) . .
C28 C29 C83 C85 -114.9(13) . .
C30 C29 C83A C85A 116.7(8) . .
C28 C29 C83A C85A -59.0(10) . .
C30 C29 C83A C86A -7.3(14) . .
C28 C29 C83A C86A 177.0(10) . .
C30 C29 C83A C84A -122.7(8) . .
C28 C29 C83A C84A 61.6(10) . .
C45 C46 C91 C93 -177.0(13) . .
C47 C46 C91 C93 -0.2(13) . .
C45 C46 C91 C94A 7.8(6) . .
C47 C46 C91 C94A -175.4(5) . .
C45 C46 C91 C93A 129.8(4) . .
C47 C46 C91 C93A -53.3(4) . .
C45 C46 C91 C92A -115.8(3) . .
C47 C46 C91 C92A 61.1(4) . .
C45 C46 C91 C92 -52.1(7) . .
C47 C46 C91 C92 124.8(7) . .
C45 C46 C91 C94 53.3(7) . .
C47 C46 C91 C94 -129.8(6) . .
C51 C52 C97 C100 56.9(8) . .
C53 C52 C97 C100 -123.5(7) . .
C51 C52 C97 C99A -118.3(6) . .
C53 C52 C97 C99A 61.3(7) . .
C51 C52 C97 C98 -173.4(7) . .
C53 C52 C97 C98 6.2(8) . .
C51 C52 C97 C00A 12.3(8) . .
C53 C52 C97 C00A -168.1(7) . .
C51 C52 C97 C98A 125.9(5) . .
C53 C52 C97 C98A -54.5(6) . .
C51 C52 C97 C99 -60.1(5) . .
C53 C52 C97 C99 119.5(5) . .
Cl1A C1A C2A Cl2A -51.4(12) . .
Cl5A C5A C6A Cl6A 101(6) . .
Cl7A C7A C8A Cl8A 165(4) . .
Cl9A C9A C0A Cl0A -13(6) . .
Cl1B C1B C2B Cl2B -49(6) . .
Cl3B C3B C4B Cl4B 43(3) . .
Cl5B C5B C6B Cl6B 103(6) . .
Cl7B C7B C8B Cl8B 91(6) . .
Cl9B C9B C10B Cl0B -170(3) . .
Cl1C C1C C2C Cl2C -167(4) . .
Cl3C C3C C4C Cl4C 118(3) . .
Cl5C C5C C6C Cl6C 23(8) . .
Cl7C C7C C8C Cl8C 79(3) . .
Cl9C C9C C10C Cl0C 0.000(7) . .
Cl1D C1D C2D Cl2D 0.000(9) . .
Cl3D C3D C4D Cl4D 0.000(8) . .
Cl5D C5D C6D Cl6D -10(7) . .
Cl7D C7D C8D Cl8D 128(5) . .
Cl9D C9D C10D Cl0D -96(4) . .
Cl1E C1E C2E Cl2E -11(3) . .
C2E C1E Cl1E Cl2E 11(4) . .
C1E Cl1E Cl2E C2E -10(3) . .
C1E C2E Cl2E Cl1E 11(4) . .
Cl1F C1F C2F Cl2F 11(7) . .
Cl1G C1G C2G Cl2G 46(6) . .
